data_4345656
loop_
_publ_author_name
'Gordon, Zachary'
'Drummond, Michael J.'
'Matson, Ellen M.'
'Bogart, Justin A.'
'Schelter, Eric J.'
'Lord, Richard L.'
'Fout, Alison R.'

_publ_section_title
;
 Tuning the Fe(II/III) Redox Potential in Nonheme Fe(II)-Hydroxo Complexes
 through Primary and Secondary Coordination Sphere Modifications.
;
_journal_issue 9
_journal_name_full 'Inorganic chemistry'
_journal_page_first 4852
_journal_page_last 4863
_journal_paper_doi 10.1021/acs.inorgchem.6b03071
_journal_volume 56
_journal_year 2017
_chemical_formula_moiety 'C36 H33 Fe N7 O, C32 H12 B F24, 1(C6 H6)'
_chemical_formula_sum 'C74 H51 B F24 Fe N7 O'
_chemical_formula_weight 1576.87
_space_group_crystal_system triclinic
_space_group_IT_number 2
_space_group_name_Hall '-P 1'
_space_group_name_H-M_alt 'P -1'
_symmetry_space_group_name_Hall '-P 1'
_symmetry_space_group_name_H-M 'P -1'
_atom_sites_solution_hydrogens mixed
_audit_creation_date 2016-09-07
_audit_creation_method
; 
Olex2 1.2 
(compiled 2016.08.31 svn.r3340 for OlexSys, GUI svn.r5221) 
;
_cell_angle_alpha 108.756(15)
_cell_angle_beta 96.652(10)
_cell_angle_gamma 101.866(14)
_cell_formula_units_Z 2
_cell_length_a 11.646(4)
_cell_length_b 16.072(6)
_cell_length_c 20.491(6)
_cell_measurement_reflns_used 9351
_cell_measurement_temperature 100.03
_cell_measurement_theta_max 27.15
_cell_measurement_theta_min 2.59
_cell_volume 3485(2)
_computing_cell_refinement 'SAINT V8.34A (Bruker, 2005)'
_computing_data_collection 'APEX2 V2013.10-0 (Bruker, 2013)'
_computing_data_reduction
; 
SAINT V8.34A, XPREP v2013/3, SADABS V2012/1, TWINABS V2012/1 
(Bruker, 2012 & 2013) 
;
_computing_molecular_graphics 'Olex2 (Dolomanov et al., 2009)'
_computing_publication_material 'Olex2 (Dolomanov et al., 2009)'
_computing_structure_refinement 'SHELX-2013-4 (Sheldrick, 2013)'
_computing_structure_solution 'SHELX-2013-4 (Sheldrick, 2013)'
_diffrn_ambient_temperature 100.03
_diffrn_detector 'Bruker Photon 100 area detector'
_diffrn_detector_type 'photon counter area detector'
_diffrn_measured_fraction_theta_full 0.999
_diffrn_measured_fraction_theta_max 0.996
_diffrn_measurement_device 'kappa diffractometer'
_diffrn_measurement_device_type 'Bruker D8 Venture/Photon 100'
_diffrn_measurement_method 'profile data from \f and \w scans'
_diffrn_radiation_monochromator 'multilayer mirrors'
_diffrn_radiation_probe x-ray
_diffrn_radiation_type MoK\a
_diffrn_radiation_wavelength 0.71073
_diffrn_radiation_wavelength_id dm38a
_diffrn_reflns_av_R_equivalents 0.0434
_diffrn_reflns_av_unetI/netI 0.0213
_diffrn_reflns_Laue_measured_fraction_full 0.999
_diffrn_reflns_Laue_measured_fraction_max 0.996
_diffrn_reflns_limit_h_max 14
_diffrn_reflns_limit_h_min -14
_diffrn_reflns_limit_k_max 20
_diffrn_reflns_limit_k_min -20
_diffrn_reflns_limit_l_max 26
_diffrn_reflns_limit_l_min -26
_diffrn_reflns_number 140152
_diffrn_reflns_point_group_measured_fraction_full 0.999
_diffrn_reflns_point_group_measured_fraction_max 0.996
_diffrn_reflns_theta_full 26.000
_diffrn_reflns_theta_max 27.219
_diffrn_reflns_theta_min 2.288
_diffrn_source 'microfocus sealed X-ray tube'
_diffrn_source_target Mo
_diffrn_source_type 'Incoatec I\ms'
_diffrn_standards_number 0
_exptl_absorpt_coefficient_mu 0.332
_exptl_absorpt_correction_T_max 0.9963
_exptl_absorpt_correction_T_min 0.8634
_exptl_absorpt_correction_type integration
_exptl_absorpt_process_details
; 
SADABS-2014/4 (Bruker,2014) was used for absorption correction. 
wR2(int) was 0.1261 before and 0.0686 after correction. 
The Ratio of minimum to maximum transmission is 0.8666. 
The \l/2 correction factor is 0.00150. 
;
_exptl_crystal_colour orange
_exptl_crystal_colour_primary orange
_exptl_crystal_density_diffrn 1.503
_exptl_crystal_description rectangular
_exptl_crystal_F_000 1598
_exptl_crystal_id dm38a
_exptl_crystal_preparation
; 
The data crystal was mounted using oil (Parantone-N, Exxon) to a 
0.3 mm cryo-loop (Hampton Research) with the (0,5,-1) scattering 
planes roughly normal to the spindle axis. 
;
_exptl_crystal_size_max 0.740
_exptl_crystal_size_mid 0.229
_exptl_crystal_size_min 0.102
_refine_diff_density_max 1.684
_refine_diff_density_min -0.755
_refine_diff_density_rms 0.107
_refine_ls_extinction_method none
_refine_ls_goodness_of_fit_ref 1.096
_refine_ls_hydrogen_treatment mixed
_refine_ls_matrix_type full
_refine_ls_number_parameters 1379
_refine_ls_number_reflns 15485
_refine_ls_number_restraints 1406
_refine_ls_restrained_S_all 1.095
_refine_ls_R_factor_all 0.0523
_refine_ls_R_factor_gt 0.0469
_refine_ls_shift/su_max 0.004
_refine_ls_shift/su_mean 0.000
_refine_ls_structure_factor_coef Fsqd
_refine_ls_weighting_details 'w=1/[\s^2^(Fo^2^)+(0.0507P)^2^+3.8806P] where P=(Fo^2^+2Fc^2^)/3'
_refine_ls_weighting_scheme calc
_refine_ls_wR_factor_gt 0.1145
_refine_ls_wR_factor_ref 0.1179
_reflns_Friedel_coverage 0.000
_reflns_number_gt 14013
_reflns_number_total 15485
_reflns_threshold_expression 'I > 2\s(I)'
_cod_data_source_file ic6b03071_si_001.cif
_cod_data_source_block 2_av4
_cod_depositor_comments 'Adding full bibliography for 4345651--4345656.cif.'
_cod_database_code 4345656
_shelx_space_group_comment
; 
The symmetry employed for this shelxl refinement is uniquely defined 
by the following loop, which should always be used as a source of 
symmetry information in preference to the above space-group names. 
They are only intended as comments. 
;
_olex2_refinement_description
; 
1. Fixed Uiso 
 At 1.2 times of: 
  All C(H,H) groups, H16 of C16, H10A of C10A, H10 of C10, H11 of C11, H12 of 
  C12, H35 of C35, H42 of C42, H36 of C36, H8 of C8, H9 of C9, H22 of C22, H23 
  of C23, H24 of C24, H27 of C27, H28 of C28, H30 of C30, H32 of C32, H33 of 
  C33, H34 of C34, H72 of C72, H73 of C73, H74 of C74, H46 of C46, H48 of C48, 
  H50 of C50, H62 of C62, H64 of C64, H66 of C66, H54 of C54, H56 of C56, H58 
  of C58, H54A of C54A, H56A of C56A, H58A of C58A, H69A of C69A, H70A of C70A, 
  H71A of C71A, H72A of C72A, H73A of C73A, H74A of C74A, H69 of C69, H70 of 
  C70, H71 of C71, H4 of C4, H3 of C3, H18 of C18, H21 of C21, H6A of C6, H38 
  of C38, H40 of C40, H8A of C8A, H9A of C9A, H11A of C11A, H12A of C12A, H15 
  of C15, H20 of C20 
 At 1.5 times of: 
  All N(H) groups, H7 of C74 
2. Restrained distances 
 N7-H7 
 0.88 with sigma of 0.02 
 N5-C7 \\sim N5-C7A 
 with sigma of 0.02 
3. Uiso/Uaniso restraints and constraints 
F1 \\sim F2 \\sim F3 \\sim F4 \\sim F5 \\sim F6 \\sim F1A \\sim F2A \\sim F3A 
\\sim F4A \\sim F5A \\sim F6A: within 2A with sigma of 0.01 and sigma for 
terminal atoms of 0.02 
F10 \\sim F11 \\sim F12 \\sim F10A \\sim F11A \\sim F12A: within 2A with sigma 
of 0.01 and sigma for terminal atoms of 0.02 
F19 \\sim F20 \\sim F21 \\sim F19A \\sim F20A \\sim F21A: within 2A with sigma 
of 0.01 and sigma for terminal atoms of 0.02 
F13 \\sim F14 \\sim F15 \\sim F16 \\sim F17 \\sim F18 \\sim F13A \\sim F13C 
\\sim F14A \\sim F14C \\sim F15A \\sim F15C \\sim F16A \\sim F17A \\sim F18A: 
within 2A with sigma of 0.01 and sigma for terminal atoms of 0.02 
F16 \\sim F16B \\sim F17 \\sim F17B \\sim F18 \\sim F18B: within 2A with sigma 
of 0.01 and sigma for terminal atoms of 0.02 
F16A \\sim F16C \\sim F17A \\sim F17C \\sim F18A \\sim F18C: within 2A with 
sigma of 0.01 and sigma for terminal atoms of 0.02 
C53 \\sim C54 \\sim C55 \\sim C56 \\sim C57 \\sim C58 \\sim C59 \\sim C60 \\sim 
C53A \\sim C54A \\sim C55A \\sim C56A \\sim C57A \\sim C58A \\sim C59A \\sim 
C60A: within 2A with sigma of 0.01 and sigma for terminal atoms of 0.02 
C69A \\sim C70A \\sim C71A \\sim C72A \\sim C73A \\sim C74A \\sim C69 \\sim C70 
\\sim C71 \\sim C72 \\sim C73 \\sim C74: within 2A with sigma of 0.01 and sigma 
for terminal atoms of 0.02 
C7 \\sim C7A \\sim C8 \\sim C8A \\sim C9 \\sim C9A \\sim C10 \\sim C10A \\sim 
C11 \\sim C11A \\sim C12 \\sim C12A: within 2A with sigma of 0.01 and sigma for 
terminal atoms of 0.02 
Uanis(F1) \\sim Ueq, Uanis(F1A) \\sim Ueq, Uanis(F2) \\sim Ueq, Uanis(F2A) 
\\sim Ueq, Uanis(F3) \\sim Ueq, Uanis(F3A) \\sim Ueq, Uanis(F4) \\sim Ueq, 
Uanis(F4A) \\sim Ueq, Uanis(F5) \\sim Ueq, Uanis(F5A) \\sim Ueq, Uanis(F6) 
\\sim Ueq, Uanis(F6A) \\sim Ueq: with sigma of 0.01 and sigma for terminal 
atoms of 0.02 
Uanis(F10) \\sim Ueq, Uanis(F10A) \\sim Ueq, Uanis(F11) \\sim Ueq, Uanis(F11A) 
\\sim Ueq, Uanis(F12) \\sim Ueq, Uanis(F12A) \\sim Ueq: with sigma of 0.01 and 
sigma for terminal atoms of 0.02 
Uanis(F13) \\sim Ueq, Uanis(F13A) \\sim Ueq, Uanis(F14) \\sim Ueq, Uanis(F14A) 
\\sim Ueq, Uanis(F15) \\sim Ueq, Uanis(F15A) \\sim Ueq, Uanis(F16) \\sim Ueq, 
Uanis(F16A) \\sim Ueq, Uanis(F17) \\sim Ueq, Uanis(F17A) \\sim Ueq, Uanis(F18) 
\\sim Ueq, Uanis(F18A) \\sim Ueq: with sigma of 0.01 and sigma for terminal 
atoms of 0.02 
Uanis(F16B) \\sim Ueq, Uanis(F16C) \\sim Ueq, Uanis(F17B) \\sim Ueq, 
Uanis(F17C) \\sim Ueq, Uanis(F18B) \\sim Ueq, Uanis(F18C) \\sim Ueq: with sigma 
of 0.01 and sigma for terminal atoms of 0.02 
Uanis(F19) \\sim Ueq, Uanis(F19A) \\sim Ueq, Uanis(F20) \\sim Ueq, Uanis(F20A) 
\\sim Ueq, Uanis(F21) \\sim Ueq, Uanis(F21A) \\sim Ueq: with sigma of 0.01 and 
sigma for terminal atoms of 0.02 
Uanis(C53) \\sim Ueq, Uanis(C54) \\sim Ueq, Uanis(C55) \\sim Ueq, Uanis(C56) 
\\sim Ueq, Uanis(C57) \\sim Ueq, Uanis(C58) \\sim Ueq, Uanis(C59) \\sim Ueq, 
Uanis(C60) \\sim Ueq, Uanis(C53A) \\sim Ueq, Uanis(C54A) \\sim Ueq, Uanis(C55A) 
\\sim Ueq, Uanis(C56A) \\sim Ueq, Uanis(C57A) \\sim Ueq, Uanis(C58A) \\sim Ueq, 
Uanis(C59A) \\sim Ueq, Uanis(C60A) \\sim Ueq: with sigma of 0.01 and sigma for 
terminal atoms of 0.02 
Uanis(F13) = Uanis(F13B) = Uanis(F14) = Uanis(F14B) = Uanis(F15) = Uanis(F13B) 
= Uanis(F14) = Uanis(F14B) = Uanis(F15) = Uanis(F15B) 
Uanis(F13A) = Uanis(F13C) = Uanis(F14A) = Uanis(F14C) = Uanis(F15A) = 
Uanis(F13C) = Uanis(F14A) = Uanis(F14C) = Uanis(F15A) = Uanis(F15C) 
4. Same fragment restrains 
{C7, C8, C9, C10, C11, C12} sigma for 1-2: 0.02, 1-3: 0.04 
as 
{C7A, C8A, C9A, C10A, C11A, C12A} 
{F1, F2, F3, F4, F5, F6, F10, F11, F12, F13, F13B, F14, F14B, F15, F15B, F16, 
F16B, F17, F17B, F18, F18B, F19, F20, F21, C53, C54, C55, C56, C57, C58, C59, 
C60} sigma for 1-2: 0.01, 1-3: 0.02 
as 
{F1A, F2A, F3A, F4A, F5A, F6A, F10A, F11A, F12A, F13A, F13C, F14A, F14C, F15A, 
F15C, F16A, F16C, F17A, F17C, F18A, F18C, F19A, F20A, F21A, C53A, C54A, C55A, 
C56A, C57A, C58A, C59A, C60A} 
{C69, C70, C71, C72, C73, C74} sigma for 1-2: 0.01, 1-3: 0.02 
as 
{C69A, C70A, C71A, C72A, C73A, C74A} 
5. Others 
 Sof(F4A)=Sof(F5A)=Sof(F6A)=1-FVAR(1) 
 Sof(F4)=Sof(F5)=Sof(F6)=FVAR(1) 
 Sof(F1A)=Sof(F2A)=Sof(F3A)=1-FVAR(2) 
 Sof(F1)=Sof(F2)=Sof(F3)=FVAR(2) 
 Sof(F10A)=Sof(F11A)=Sof(F12A)=1-FVAR(3) 
 Sof(F10)=Sof(F11)=Sof(F12)=FVAR(3) 
 Sof(F19A)=Sof(F20A)=Sof(F21A)=1-FVAR(4) 
 Sof(F19)=Sof(F20)=Sof(F21)=FVAR(4) 
 Sof(C69A)=Sof(H69A)=Sof(C70A)=Sof(H70A)=Sof(C71A)=Sof(H71A)=Sof(C72A)= 
 Sof(H72A)=Sof(C73A)=Sof(H73A)=Sof(C74A)=Sof(H74A)=1-FVAR(5) 
 Sof(C69)=Sof(H69)=Sof(C70)=Sof(H70)=Sof(C71)=Sof(H71)=Sof(C72)=Sof(H72)= 
 Sof(C73)=Sof(H73)=Sof(C74)=Sof(H74)=FVAR(5) 
 Sof(C53A)=Sof(C54A)=Sof(H54A)=Sof(C55A)=Sof(C56A)=Sof(H56A)=Sof(C57A)= 
 Sof(C58A)=Sof(H58A)=Sof(C59A)=Sof(C60A)=1-FVAR(6) 
 Sof(F13A)=Sof(F13C)=Sof(F14A)=Sof(F14C)=Sof(F15A)=Sof(F15C)=Sof(F16A)= 
 Sof(F16C)=Sof(F17A)=Sof(F17C)=Sof(F18A)=Sof(F18C)=0.5*(1-FVAR(7)) 
 Sof(F13)=Sof(F13B)=Sof(F14)=Sof(F14B)=Sof(F15)=Sof(F15B)=Sof(F16)=Sof(F16B)= 
 Sof(F17)=Sof(F17B)=Sof(F18)=Sof(F18B)=0.5*FVAR(7) 
 Sof(C53)=Sof(C54)=Sof(H54)=Sof(C55)=Sof(C56)=Sof(H56)=Sof(C57)=Sof(C58)= 
 Sof(H58)=Sof(C59)=Sof(C60)=FVAR(6) 
 Sof(C7A)=Sof(C8A)=Sof(H8A)=Sof(C9A)=Sof(H9A)=Sof(C10A)=Sof(H10A)=Sof(C11A)= 
 Sof(H11A)=Sof(C12A)=Sof(H12A)=1-FVAR(7) 
 Sof(C7)=Sof(C8)=Sof(H8)=Sof(C9)=Sof(H9)=Sof(C10)=Sof(H10)=Sof(C11)=Sof(H11)= 
 Sof(C12)=Sof(H12)=FVAR(7) 
6.a Secondary CH2 refined with riding coordinates: 
 C1(H1A,H1B), C13(H13A,H13B), C25(H25A,H25B) 
6.b Aromatic/amide H refined with riding coordinates: 
 C3(H3), C4(H4), C6(H6A), C15(H15), C16(H16), C18(H18), C20(H20), C21(H21), 
 C22(H22), C23(H23), C24(H24), C27(H27), C28(H28), C30(H30), C32(H32), C33(H33), 
  C34(H34), C35(H35), C36(H36), C8(H8), C9(H9), C10(H10), C11(H11), C12(H12), 
 C8A(H8A), C9A(H9A), C10A(H10A), C11A(H11A), C12A(H12A), C38(H38), C40(H40), 
 C42(H42), C46(H46), C48(H48), C50(H50), C62(H62), C64(H64), C66(H66), C54(H54), 
  C56(H56), C58(H58), C54A(H54A), C56A(H56A), C58A(H58A), C69A(H69A), 
 C70A(H70A), C71A(H71A), C72A(H72A), C73A(H73A), C74A(H74A), C69(H69), C70(H70), 
  C71(H71), C72(H72), C73(H73), C74(H74) 
;
_shelx_shelxl_version_number 2014/7
_olex2_submission_special_instructions 'No special instructions were received'

loop_
_space_group_symop_operation_xyz
'x, y, z'
'-x, -y, -z'

loop_
_atom_site_label
_atom_site_type_symbol
_atom_site_fract_x
_atom_site_fract_y
_atom_site_fract_z
_atom_site_U_iso_or_equiv
_atom_site_adp_type
_atom_site_occupancy
_atom_site_site_symmetry_order
_atom_site_calc_flag
_atom_site_refinement_flags_posn
_atom_site_refinement_flags_adp
_atom_site_refinement_flags_occupancy
_atom_site_disorder_assembly
_atom_site_disorder_group
Fe1 Fe 0.22635(2) 0.89623(2) 1.03887(2) 0.01071(7) Uani 1 1 d . . . . .
O1 O 0.20091(11) 0.85589(8) 0.94307(6) 0.0137(2) Uani 1 1 d . . . . .
N1 N 0.25273(13) 0.94645(10) 1.15672(8) 0.0131(3) Uani 1 1 d . . . . .
N2 N 0.09051(13) 0.80754(10) 1.05458(8) 0.0132(3) Uani 1 1 d . . . . .
N3 N 0.39321(13) 0.88296(10) 1.06595(8) 0.0135(3) Uani 1 1 d . . . . .
N4 N 0.21011(13) 1.02514(10) 1.06102(8) 0.0131(3) Uani 1 1 d . . . . .
N5 N 0.07164(14) 0.68699(11) 0.90226(8) 0.0166(3) Uani 1 1 d D . . . .
H5 H 0.120(2) 0.7432(18) 0.9137(13) 0.025 Uiso 1 1 d R . . . .
N6 N 0.41293(14) 0.85421(10) 0.91590(8) 0.0155(3) Uani 1 1 d . . . . .
H6 H 0.341(2) 0.8618(16) 0.9264(13) 0.023 Uiso 1 1 d R . . . .
N7 N 0.12199(13) 0.97290(11) 0.90384(8) 0.0148(3) Uani 1 1 d D . . . .
C1 C 0.13394(16) 0.92122(13) 1.17395(9) 0.0157(3) Uani 1 1 d . . . . .
H1A H 0.0917 0.9691 1.1752 0.019 Uiso 1 1 calc R . . . .
H1B H 0.1432 0.9155 1.2209 0.019 Uiso 1 1 calc R . . . .
C2 C 0.06298(16) 0.83265(12) 1.11947(9) 0.0145(3) Uani 1 1 d . . . . .
C3 C -0.03620(17) 0.76924(13) 1.12294(10) 0.0184(4) Uani 1 1 d . . . . .
H3 H -0.0729 0.7722 1.1624 0.022 Uiso 1 1 calc R . . . .
C4 C -0.07002(17) 0.70129(13) 1.05711(10) 0.0184(4) Uani 1 1 d . . . . .
H4 H -0.1346 0.6483 1.0430 0.022 Uiso 1 1 calc R . . . .
C5 C 0.00853(16) 0.72502(12) 1.01495(10) 0.0154(3) Uani 1 1 d . . . . .
C6 C 0.00497(16) 0.66943(12) 0.94565(10) 0.0165(3) Uani 1 1 d . . . . .
H6A H -0.0528 0.6123 0.9283 0.020 Uiso 1 1 calc R . . . .
C13 C 0.33812(16) 0.90076(13) 1.18108(9) 0.0157(3) Uani 1 1 d . . . . .
H13A H 0.2945 0.8405 1.1801 0.019 Uiso 1 1 calc R . . . .
H13B H 0.3801 0.9377 1.2300 0.019 Uiso 1 1 calc R . . . .
C14 C 0.42697(16) 0.88957(12) 1.13360(9) 0.0149(3) Uani 1 1 d . . . . .
C15 C 0.54188(17) 0.87891(14) 1.14666(10) 0.0201(4) Uani 1 1 d . . . . .
H15 H 0.5845 0.8813 1.1899 0.024 Uiso 1 1 calc R . . . .
C16 C 0.58167(17) 0.86404(14) 1.08352(10) 0.0218(4) Uani 1 1 d . . . . .
H16 H 0.6571 0.8539 1.0754 0.026 Uiso 1 1 calc R . . . .
C17 C 0.48986(16) 0.86683(13) 1.03396(10) 0.0169(4) Uani 1 1 d . . . . .
C18 C 0.49664(16) 0.85335(12) 0.96349(10) 0.0171(4) Uani 1 1 d . . . . .
H18 H 0.5687 0.8426 0.9493 0.021 Uiso 1 1 calc R . . . .
C19 C 0.41672(16) 0.83110(12) 0.84324(9) 0.0157(3) Uani 1 1 d . . . . .
C20 C 0.47127(17) 0.76452(13) 0.80951(10) 0.0199(4) Uani 1 1 d . . . . .
H20 H 0.5119 0.7358 0.8352 0.024 Uiso 1 1 calc R . . . .
C21 C 0.4653(2) 0.74076(15) 0.73763(11) 0.0279(5) Uani 1 1 d . . . . .
H21 H 0.5037 0.6963 0.7142 0.034 Uiso 1 1 calc R . . . .
C22 C 0.4044(2) 0.78092(17) 0.69978(11) 0.0315(5) Uani 1 1 d . . . . .
H22 H 0.3997 0.7631 0.6504 0.038 Uiso 1 1 calc R . . . .
C23 C 0.35009(19) 0.84729(17) 0.73380(12) 0.0296(5) Uani 1 1 d . . . . .
H23 H 0.3087 0.8753 0.7078 0.036 Uiso 1 1 calc R . . . .
C24 C 0.35626(17) 0.87282(14) 0.80584(11) 0.0220(4) Uani 1 1 d . . . . .
H24 H 0.3195 0.9184 0.8294 0.026 Uiso 1 1 calc R . . . .
C25 C 0.30088(16) 1.04622(12) 1.18152(9) 0.0151(3) Uani 1 1 d . . . . .
H25A H 0.3888 1.0617 1.1853 0.018 Uiso 1 1 calc R . . . .
H25B H 0.2832 1.0747 1.2285 0.018 Uiso 1 1 calc R . . . .
C26 C 0.24355(16) 1.08076(12) 1.12989(9) 0.0146(3) Uani 1 1 d . . . . .
C27 C 0.22263(17) 1.16583(13) 1.13957(10) 0.0188(4) Uani 1 1 d . . . . .
H27 H 0.2386 1.2157 1.1827 0.023 Uiso 1 1 calc R . . . .
C28 C 0.17357(17) 1.16297(13) 1.07341(10) 0.0193(4) Uani 1 1 d . . . . .
H28 H 0.1494 1.2109 1.0628 0.023 Uiso 1 1 calc R . . . .
C29 C 0.16640(16) 1.07618(12) 1.02515(9) 0.0152(3) Uani 1 1 d . . . . .
C30 C 0.12688(16) 1.05015(12) 0.95220(9) 0.0151(3) Uani 1 1 d . . . . .
H30 H 0.1008 1.0940 0.9365 0.018 Uiso 1 1 calc R . . . .
C31 C 0.09460(15) 0.95733(13) 0.83081(9) 0.0146(3) Uani 1 1 d . . . . .
C32 C 0.03503(17) 0.86972(13) 0.78544(10) 0.0201(4) Uani 1 1 d . . . . .
H32 H 0.0107 0.8229 0.8036 0.024 Uiso 1 1 calc R . . . .
C33 C 0.01121(19) 0.85105(15) 0.71332(11) 0.0267(4) Uani 1 1 d . . . . .
H33 H -0.0290 0.7912 0.6821 0.032 Uiso 1 1 calc R . . . .
C34 C 0.04608(18) 0.91967(15) 0.68685(10) 0.0251(4) Uani 1 1 d . . . . .
H34 H 0.0292 0.9069 0.6376 0.030 Uiso 1 1 calc R . . . .
C35 C 0.10533(17) 1.00649(14) 0.73211(10) 0.0195(4) Uani 1 1 d . . . . .
H35 H 0.1288 1.0534 0.7138 0.023 Uiso 1 1 calc R . . . .
C36 C 0.13089(16) 1.02578(13) 0.80402(10) 0.0159(3) Uani 1 1 d . . . . .
H36 H 0.1729 1.0854 0.8349 0.019 Uiso 1 1 calc R . . . .
C7 C 0.070(2) 0.6274(6) 0.8331(6) 0.0190(17) Uani 0.61(3) 1 d D U P A 1
C8 C 0.0114(10) 0.5346(6) 0.8086(5) 0.0248(16) Uani 0.61(3) 1 d D U P A 1
H8 H -0.0270 0.5089 0.8388 0.030 Uiso 0.61(3) 1 calc R . P A 1
C9 C 0.0094(9) 0.4804(6) 0.7399(5) 0.0287(16) Uani 0.61(3) 1 d D U P A 1
H9 H -0.0285 0.4171 0.7230 0.034 Uiso 0.61(3) 1 calc R . P A 1
C10 C 0.0634(10) 0.5199(8) 0.6961(4) 0.0261(16) Uani 0.61(3) 1 d D U P A 1
H10 H 0.0605 0.4836 0.6488 0.031 Uiso 0.61(3) 1 calc R . P A 1
C11 C 0.1214(11) 0.6117(8) 0.7209(5) 0.0237(15) Uani 0.61(3) 1 d D U P A 1
H11 H 0.1606 0.6375 0.6910 0.028 Uiso 0.61(3) 1 calc R . P A 1
C12 C 0.1225(13) 0.6662(7) 0.7890(5) 0.0167(14) Uani 0.61(3) 1 d D U P A 1
H12 H 0.1588 0.7297 0.8053 0.020 Uiso 0.61(3) 1 calc R . P A 1
C7A C 0.065(3) 0.6217(11) 0.8344(9) 0.019(2) Uani 0.39(3) 1 d D U P A 2
C8A C 0.0313(14) 0.5292(9) 0.8215(8) 0.024(2) Uani 0.39(3) 1 d D U P A 2
H8A H 0.0099 0.5068 0.8572 0.029 Uiso 0.39(3) 1 calc R . P A 2
C9A C 0.0298(14) 0.4701(9) 0.7547(8) 0.032(2) Uani 0.39(3) 1 d D U P A 2
H9A H 0.0029 0.4065 0.7445 0.039 Uiso 0.39(3) 1 calc R . P A 2
C10A C 0.0655(17) 0.4999(11) 0.7026(8) 0.030(3) Uani 0.39(3) 1 d D U P A 2
H10A H 0.0606 0.4577 0.6570 0.036 Uiso 0.39(3) 1 calc R . P A 2
C11A C 0.1085(18) 0.5919(12) 0.7177(8) 0.023(2) Uani 0.39(3) 1 d D U P A 2
H11A H 0.1352 0.6138 0.6828 0.027 Uiso 0.39(3) 1 calc R . P A 2
C12A C 0.112(2) 0.6524(12) 0.7848(9) 0.022(2) Uani 0.39(3) 1 d D U P A 2
H12A H 0.1480 0.7154 0.7967 0.027 Uiso 0.39(3) 1 calc R . P A 2
F7 F 0.18509(13) 0.35246(9) 0.26457(7) 0.0359(3) Uani 1 1 d . . . . .
F8 F 0.14397(12) 0.38327(9) 0.36735(7) 0.0325(3) Uani 1 1 d . . . . .
F9 F 0.25941(14) 0.29489(9) 0.33509(10) 0.0472(4) Uani 1 1 d . . . . .
F22 F 0.20325(13) 0.51930(9) 0.06101(8) 0.0411(4) Uani 1 1 d . . . . .
F23 F 0.24665(12) 0.65035(10) 0.05130(7) 0.0359(3) Uani 1 1 d . . . . .
F24 F 0.12661(11) 0.62331(11) 0.11756(7) 0.0362(3) Uani 1 1 d . . . . .
C37 C 0.26887(16) 0.71899(12) 0.38646(9) 0.0150(3) Uani 1 1 d . . . . .
C38 C 0.20240(17) 0.76899(12) 0.35993(9) 0.0167(4) Uani 1 1 d . . . . .
H38 H 0.2294 0.7920 0.3256 0.020 Uiso 1 1 calc R . . . .
C39 C 0.09831(17) 0.78585(13) 0.38243(10) 0.0179(4) Uani 1 1 d . . . . .
C40 C 0.05686(17) 0.75582(13) 0.43391(10) 0.0184(4) Uani 1 1 d . . . . .
H40 H -0.0141 0.7674 0.4492 0.022 Uiso 1 1 calc R . . . .
C41 C 0.12245(17) 0.70847(12) 0.46218(9) 0.0172(4) Uani 1 1 d . . . . .
C42 C 0.22496(16) 0.68995(12) 0.43870(9) 0.0159(3) Uani 1 1 d . . . . .
H42 H 0.2669 0.6564 0.4587 0.019 Uiso 1 1 calc R . . . .
C43 C 0.02935(19) 0.83825(15) 0.35234(11) 0.0244(4) Uani 1 1 d . . . . .
C44 C 0.08242(19) 0.67606(14) 0.51891(10) 0.0230(4) Uani 1 1 d . . . . .
C45 C 0.41963(16) 0.61169(12) 0.37744(9) 0.0162(3) Uani 1 1 d . . . . .
C46 C 0.32528(17) 0.53249(13) 0.35303(9) 0.0172(4) Uani 1 1 d . . . . .
H46 H 0.2496 0.5343 0.3314 0.021 Uiso 1 1 calc R . . . .
C47 C 0.33881(18) 0.45149(13) 0.35945(10) 0.0194(4) Uani 1 1 d . . . . .
C48 C 0.44769(18) 0.44518(14) 0.39033(10) 0.0206(4) Uani 1 1 d . . . . .
H48 H 0.4562 0.3903 0.3961 0.025 Uiso 1 1 calc R . . . .
C49 C 0.54336(18) 0.52151(14) 0.41243(10) 0.0208(4) Uani 1 1 d . . . . .
C50 C 0.52962(17) 0.60279(14) 0.40598(10) 0.0193(4) Uani 1 1 d . . . . .
H50 H 0.5972 0.6539 0.4215 0.023 Uiso 1 1 calc R . . . .
C51 C 0.23282(19) 0.37113(13) 0.33262(11) 0.0248(4) Uani 1 1 d . . . . .
C52 C 0.6642(2) 0.51536(17) 0.44090(11) 0.0287(5) Uani 1 1 d . . . . .
C61 C 0.40865(16) 0.68689(12) 0.28374(9) 0.0150(3) Uani 1 1 d . . . . .
C62 C 0.31304(16) 0.65805(12) 0.22652(9) 0.0154(3) Uani 1 1 d . . . . .
H62 H 0.2336 0.6507 0.2348 0.019 Uiso 1 1 calc R . . . .
C63 C 0.33135(16) 0.63982(12) 0.15777(9) 0.0154(3) Uani 1 1 d . . . . .
C64 C 0.44556(17) 0.64864(12) 0.14283(10) 0.0170(4) Uani 1 1 d . . . . .
H64 H 0.4577 0.6364 0.0960 0.020 Uiso 1 1 calc R . . . .
C65 C 0.54124(16) 0.67581(12) 0.19849(10) 0.0171(4) Uani 1 1 d . . . . .
C66 C 0.52319(16) 0.69445(12) 0.26702(10) 0.0165(3) Uani 1 1 d . . . . .
H66 H 0.5908 0.7130 0.3040 0.020 Uiso 1 1 calc R . . . .
C67 C 0.22803(17) 0.60891(13) 0.09753(10) 0.0193(4) Uani 1 1 d . . . . .
C68 C 0.66664(18) 0.68927(14) 0.18564(11) 0.0226(4) Uani 1 1 d . . . . .
B1 B 0.39707(18) 0.70391(14) 0.36587(10) 0.0156(4) Uani 1 1 d . . . . .
F1 F 0.0426(3) 0.8326(3) 0.28884(14) 0.0716(12) Uani 0.786(5) 1 d D U P B 1
F2 F 0.0578(3) 0.92615(14) 0.39179(16) 0.0636(10) Uani 0.786(5) 1 d D U P B 1
F3 F -0.08806(17) 0.81350(19) 0.35002(16) 0.0490(7) Uani 0.786(5) 1 d D U P B 1
F4 F 0.0331(10) 0.5876(4) 0.4949(4) 0.063(2) Uani 0.64(2) 1 d D U P C 1
F5 F -0.0017(7) 0.7142(5) 0.5460(4) 0.0458(15) Uani 0.64(2) 1 d D U P C 1
F6 F 0.1683(5) 0.6940(7) 0.5714(4) 0.0589(18) Uani 0.64(2) 1 d D U P C 1
F10 F 0.7274(9) 0.4946(11) 0.3903(4) 0.0453(17) Uani 0.75(5) 1 d D U P D 1
F11 F 0.6579(10) 0.4467(4) 0.4680(5) 0.0363(12) Uani 0.75(5) 1 d D U P D 1
F12 F 0.7258(7) 0.5892(5) 0.4908(6) 0.0476(16) Uani 0.75(5) 1 d D U P D 1
F13 F 0.7700(10) 0.9213(8) 0.6334(5) 0.0577(17) Uani 0.194(3) 1 d D U P E 1
F13B F 0.7626(11) 0.8841(10) 0.6201(8) 0.0577(17) Uani 0.194(3) 1 d D . P E 1
F14 F 0.5961(16) 0.8403(10) 0.6247(8) 0.0577(17) Uani 0.194(3) 1 d D U P E 1
F14B F 0.5829(13) 0.8663(8) 0.6356(6) 0.0577(17) Uani 0.194(3) 1 d D . P E 1
F15 F 0.6377(10) 0.9859(8) 0.6510(5) 0.0577(17) Uani 0.194(3) 1 d D U P E 1
F15B F 0.6854(14) 1.0018(8) 0.6442(6) 0.0577(17) Uani 0.194(3) 1 d D . P E 1
F16 F 0.7119(16) 1.0036(12) 0.3645(8) 0.046(4) Uani 0.194(3) 1 d D U P E 1
F16B F 0.7439(13) 1.0198(12) 0.3849(11) 0.045(4) Uani 0.194(3) 1 d D U P E 1
F17 F 0.7031(12) 1.1008(11) 0.4581(9) 0.044(4) Uani 0.194(3) 1 d D U P E 1
F17B F 0.661(2) 1.1106(14) 0.4596(11) 0.034(5) Uani 0.194(3) 1 d D U P E 1
F18 F 0.5627(14) 1.0211(9) 0.3567(6) 0.032(4) Uani 0.194(3) 1 d D U P E 1
F18B F 0.5459(13) 1.0378(11) 0.3728(8) 0.034(3) Uani 0.194(3) 1 d D U P E 1
F19 F 0.7381(12) 0.6579(8) 0.2252(7) 0.0269(13) Uani 0.73(5) 1 d D U P F 1
F20 F 0.7222(15) 0.7761(6) 0.2022(8) 0.0309(15) Uani 0.73(5) 1 d D U P F 1
F21 F 0.6728(7) 0.6453(10) 0.1189(3) 0.0377(15) Uani 0.73(5) 1 d D U P F 1
C53 C 0.493(4) 0.7947(14) 0.4179(9) 0.016(2) Uani 0.387(7) 1 d D U P E 1
C54 C 0.534(2) 0.8135(11) 0.4895(7) 0.022(2) Uani 0.387(7) 1 d D U P E 1
H54 H 0.5004 0.7720 0.5105 0.026 Uiso 0.387(7) 1 calc R . P E 1
C55 C 0.6233(14) 0.8919(8) 0.5307(4) 0.027(2) Uani 0.387(7) 1 d D U P E 1
C56 C 0.6500(16) 0.9647(10) 0.5077(6) 0.026(2) Uani 0.387(7) 1 d D U P E 1
H56 H 0.6978 1.0226 0.5386 0.031 Uiso 0.387(7) 1 calc R . P E 1
C57 C 0.6047(11) 0.9503(8) 0.4384(6) 0.0218(19) Uani 0.387(7) 1 d D U P E 1
C58 C 0.5257(16) 0.8684(10) 0.3953(7) 0.017(2) Uani 0.387(7) 1 d D U P E 1
H58 H 0.4925 0.8620 0.3488 0.020 Uiso 0.387(7) 1 calc R . P E 1
C59 C 0.6562(9) 0.9092(6) 0.6079(4) 0.039(2) Uani 0.387(7) 1 d D U P E 1
C60 C 0.6418(8) 1.0242(6) 0.4096(4) 0.028(2) Uani 0.387(7) 1 d D U P E 1
F1A F -0.0326(11) 0.7848(6) 0.2899(6) 0.076(4) Uani 0.214(5) 1 d D U P B 2
F2A F 0.1000(6) 0.9061(5) 0.3410(5) 0.045(3) Uani 0.214(5) 1 d D U P B 2
F3A F -0.0387(11) 0.8741(9) 0.3881(6) 0.068(3) Uani 0.214(5) 1 d D U P B 2
F4A F 0.0797(18) 0.5915(8) 0.5072(9) 0.065(3) Uani 0.36(2) 1 d D U P C 2
F5A F -0.0181(10) 0.6888(13) 0.5326(9) 0.056(3) Uani 0.36(2) 1 d D U P C 2
F6A F 0.1619(12) 0.7192(11) 0.5802(7) 0.069(4) Uani 0.36(2) 1 d D U P C 2
F10A F 0.745(2) 0.526(3) 0.3974(10) 0.052(4) Uani 0.25(5) 1 d D U P D 2
F11A F 0.667(3) 0.4499(15) 0.4563(18) 0.052(5) Uani 0.25(5) 1 d D U P D 2
F12A F 0.7237(19) 0.5956(13) 0.5008(10) 0.028(3) Uani 0.25(5) 1 d D U P D 2
F13A F 0.7909(7) 0.8990(5) 0.6119(4) 0.0393(8) Uani 0.306(3) 1 d D U P E 2
F13C F 0.7811(7) 0.8665(4) 0.5988(3) 0.0393(8) Uani 0.306(3) 1 d D U P E 2
F14A F 0.6222(11) 0.8289(5) 0.6222(4) 0.0393(8) Uani 0.306(3) 1 d D U P E 2
F14C F 0.6208(13) 0.8482(6) 0.6345(4) 0.0393(8) Uani 0.306(3) 1 d D U P E 2
F15A F 0.6839(8) 0.9805(5) 0.6545(4) 0.0393(8) Uani 0.306(3) 1 d D U P E 2
F15C F 0.7251(5) 0.9865(6) 0.6495(4) 0.0393(8) Uani 0.306(3) 1 d D U P E 2
F16A F 0.7932(13) 1.0296(8) 0.4135(6) 0.045(3) Uani 0.306(3) 1 d D U P E 2
F16C F 0.7982(12) 1.0509(8) 0.4339(5) 0.052(3) Uani 0.306(3) 1 d D U P E 2
F17A F 0.6704(13) 1.1007(11) 0.4498(9) 0.030(3) Uani 0.306(3) 1 d D U P E 2
F17C F 0.6309(10) 1.0953(10) 0.4306(6) 0.053(3) Uani 0.306(3) 1 d D U P E 2
F18A F 0.6624(12) 0.9915(10) 0.3423(7) 0.033(2) Uani 0.306(3) 1 d D U P E 2
F18C F 0.6268(12) 0.9989(10) 0.3429(8) 0.053(5) Uani 0.306(3) 1 d D U P E 2
F19A F 0.729(3) 0.6487(18) 0.2091(17) 0.028(3) Uani 0.27(5) 1 d D U P F 2
F20A F 0.725(4) 0.7833(16) 0.2154(15) 0.025(4) Uani 0.27(5) 1 d D U P F 2
F21A F 0.6687(19) 0.673(3) 0.1155(8) 0.035(4) Uani 0.27(5) 1 d D U P F 2
C53A C 0.499(2) 0.7980(9) 0.4175(6) 0.0184(17) Uani 0.613(7) 1 d D U P E 2
C54A C 0.5439(14) 0.8104(7) 0.4873(5) 0.0207(18) Uani 0.613(7) 1 d D U P E 2
H54A H 0.5222 0.7615 0.5037 0.025 Uiso 0.613(7) 1 calc R . P E 2
C55A C 0.6198(9) 0.8926(5) 0.5334(3) 0.0288(15) Uani 0.613(7) 1 d D U P E 2
C56A C 0.6680(10) 0.9603(6) 0.5089(4) 0.0262(17) Uani 0.613(7) 1 d D U P E 2
H56A H 0.7278 1.0130 0.5387 0.031 Uiso 0.613(7) 1 calc R . P E 2
C57A C 0.6266(7) 0.9490(5) 0.4399(4) 0.0236(14) Uani 0.613(7) 1 d D U P E 2
C58A C 0.5448(10) 0.8694(6) 0.3950(4) 0.0188(17) Uani 0.613(7) 1 d D U P E 2
H58A H 0.5193 0.8632 0.3476 0.023 Uiso 0.613(7) 1 calc R . P E 2
C59A C 0.6778(5) 0.8983(4) 0.6048(3) 0.0438(17) Uani 0.613(7) 1 d D U P E 2
C60A C 0.6787(6) 1.0204(4) 0.4117(3) 0.0314(14) Uani 0.613(7) 1 d D U P E 2
C69A C 0.6234(6) 0.4265(6) 0.1382(7) 0.0338(16) Uani 0.422(7) 1 d D U P G 2
H69A H 0.7070 0.4348 0.1403 0.041 Uiso 0.422(7) 1 calc R . P G 2
C70A C 0.5445(12) 0.3816(6) 0.0741(5) 0.0332(17) Uani 0.422(7) 1 d D U P G 2
H70A H 0.5741 0.3596 0.0323 0.040 Uiso 0.422(7) 1 calc R . P G 2
C71A C 0.4214(10) 0.3691(6) 0.0715(5) 0.0365(18) Uani 0.422(7) 1 d D U P G 2
H71A H 0.3663 0.3377 0.0281 0.044 Uiso 0.422(7) 1 calc R . P G 2
C72A C 0.3815(7) 0.4029(6) 0.1327(7) 0.0350(17) Uani 0.422(7) 1 d D U P G 2
H72A H 0.2980 0.3952 0.1313 0.042 Uiso 0.422(7) 1 calc R . P G 2
C73A C 0.4596(12) 0.4473(5) 0.1953(5) 0.0314(16) Uani 0.422(7) 1 d D U P G 2
H73A H 0.4301 0.4705 0.2370 0.038 Uiso 0.422(7) 1 calc R . P G 2
C74A C 0.5809(11) 0.4589(5) 0.1987(5) 0.0351(18) Uani 0.422(7) 1 d D U P G 2
H74A H 0.6348 0.4891 0.2426 0.042 Uiso 0.422(7) 1 calc R . P G 2
C69 C 0.6035(7) 0.4026(5) 0.1054(5) 0.0355(12) Uani 0.578(7) 1 d D U P G 1
H69 H 0.6715 0.3940 0.0851 0.043 Uiso 0.578(7) 1 calc R . P G 1
C70 C 0.4898(10) 0.3717(4) 0.0632(3) 0.0377(15) Uani 0.578(7) 1 d D U P G 1
H70 H 0.4795 0.3417 0.0139 0.045 Uiso 0.578(7) 1 calc R . P G 1
C71 C 0.3908(6) 0.3850(4) 0.0939(5) 0.0372(14) Uani 0.578(7) 1 d D U P G 1
H71 H 0.3129 0.3646 0.0654 0.045 Uiso 0.578(7) 1 calc R . P G 1
C72 C 0.4061(7) 0.4277(5) 0.1651(5) 0.0313(12) Uani 0.578(7) 1 d D U P G 1
H72 H 0.3386 0.4362 0.1858 0.038 Uiso 0.578(7) 1 calc R . P G 1
C73 C 0.5183(9) 0.4581(4) 0.2065(3) 0.0334(13) Uani 0.578(7) 1 d D U P G 1
H73 H 0.5282 0.4879 0.2559 0.040 Uiso 0.578(7) 1 calc R . P G 1
C74 C 0.6170(6) 0.4457(4) 0.1768(5) 0.0353(14) Uani 0.578(7) 1 d D U P G 1
H74 H 0.6945 0.4670 0.2058 0.042 Uiso 0.578(7) 1 calc R . P G 1
H7 H 0.144(3) 0.9279(17) 0.9161(16) 0.053 Uiso 1 1 d DR . . . .

loop_
_atom_site_aniso_label
_atom_site_aniso_U_11
_atom_site_aniso_U_22
_atom_site_aniso_U_33
_atom_site_aniso_U_23
_atom_site_aniso_U_13
_atom_site_aniso_U_12
Fe1 0.00942(12) 0.01233(12) 0.01131(12) 0.00518(9) 0.00299(9) 0.00272(9)
O1 0.0129(6) 0.0152(6) 0.0136(6) 0.0058(5) 0.0036(5) 0.0031(5)
N1 0.0118(7) 0.0158(7) 0.0127(7) 0.0059(6) 0.0031(5) 0.0036(6)
N2 0.0118(7) 0.0157(7) 0.0135(7) 0.0069(6) 0.0031(5) 0.0032(6)
N3 0.0118(7) 0.0154(7) 0.0145(7) 0.0062(6) 0.0035(5) 0.0040(6)
N4 0.0129(7) 0.0151(7) 0.0128(7) 0.0061(6) 0.0037(5) 0.0045(6)
N5 0.0163(7) 0.0138(7) 0.0163(7) 0.0031(6) 0.0030(6) 0.0005(6)
N6 0.0142(7) 0.0174(8) 0.0176(7) 0.0074(6) 0.0077(6) 0.0054(6)
N7 0.0131(7) 0.0174(7) 0.0157(7) 0.0083(6) 0.0025(6) 0.0041(6)
C1 0.0151(8) 0.0204(9) 0.0127(8) 0.0063(7) 0.0062(6) 0.0043(7)
C2 0.0128(8) 0.0181(9) 0.0164(8) 0.0093(7) 0.0050(6) 0.0061(7)
C3 0.0165(9) 0.0212(9) 0.0217(9) 0.0111(8) 0.0088(7) 0.0052(7)
C4 0.0144(8) 0.0189(9) 0.0236(9) 0.0107(7) 0.0053(7) 0.0022(7)
C5 0.0124(8) 0.0158(8) 0.0186(9) 0.0077(7) 0.0024(7) 0.0031(7)
C6 0.0133(8) 0.0144(8) 0.0208(9) 0.0069(7) 0.0016(7) 0.0013(7)
C13 0.0159(8) 0.0206(9) 0.0138(8) 0.0091(7) 0.0031(7) 0.0065(7)
C14 0.0145(8) 0.0149(8) 0.0154(8) 0.0061(7) 0.0020(7) 0.0030(7)
C15 0.0153(9) 0.0259(10) 0.0194(9) 0.0083(8) 0.0002(7) 0.0070(7)
C16 0.0133(9) 0.0281(10) 0.0231(10) 0.0072(8) 0.0028(7) 0.0068(8)
C17 0.0125(8) 0.0188(9) 0.0191(9) 0.0055(7) 0.0048(7) 0.0045(7)
C18 0.0131(8) 0.0172(9) 0.0210(9) 0.0056(7) 0.0067(7) 0.0039(7)
C19 0.0135(8) 0.0173(8) 0.0165(8) 0.0067(7) 0.0064(7) 0.0011(7)
C20 0.0197(9) 0.0171(9) 0.0222(9) 0.0057(7) 0.0066(7) 0.0042(7)
C21 0.0283(11) 0.0282(11) 0.0223(10) 0.0020(8) 0.0105(8) 0.0048(9)
C22 0.0267(11) 0.0455(14) 0.0176(10) 0.0097(9) 0.0063(8) 0.0003(10)
C23 0.0216(10) 0.0464(13) 0.0276(11) 0.0240(10) 0.0046(8) 0.0055(9)
C24 0.0175(9) 0.0272(10) 0.0282(10) 0.0159(8) 0.0100(8) 0.0078(8)
C25 0.0166(8) 0.0149(8) 0.0118(8) 0.0033(6) 0.0019(6) 0.0026(7)
C26 0.0131(8) 0.0168(8) 0.0132(8) 0.0043(7) 0.0043(6) 0.0032(7)
C27 0.0206(9) 0.0170(9) 0.0183(9) 0.0039(7) 0.0050(7) 0.0069(7)
C28 0.0208(9) 0.0174(9) 0.0228(9) 0.0080(7) 0.0059(7) 0.0094(7)
C29 0.0142(8) 0.0166(8) 0.0175(9) 0.0077(7) 0.0048(7) 0.0062(7)
C30 0.0126(8) 0.0176(9) 0.0187(9) 0.0098(7) 0.0046(7) 0.0055(7)
C31 0.0110(8) 0.0204(9) 0.0153(8) 0.0085(7) 0.0037(6) 0.0061(7)
C32 0.0192(9) 0.0200(9) 0.0203(9) 0.0086(7) 0.0045(7) 0.0007(7)
C33 0.0240(10) 0.0275(11) 0.0199(10) 0.0045(8) 0.0025(8) -0.0044(8)
C34 0.0216(10) 0.0354(12) 0.0149(9) 0.0091(8) 0.0023(7) 0.0009(8)
C35 0.0164(9) 0.0268(10) 0.0200(9) 0.0136(8) 0.0054(7) 0.0061(7)
C36 0.0129(8) 0.0184(9) 0.0185(9) 0.0080(7) 0.0041(7) 0.0055(7)
C7 0.015(3) 0.014(2) 0.021(3) 0.000(2) 0.000(2) 0.000(2)
C8 0.025(3) 0.021(2) 0.025(3) 0.0076(19) 0.007(2) -0.0009(19)
C9 0.027(3) 0.019(2) 0.026(3) -0.0038(19) 0.005(2) -0.0049(18)
C10 0.025(2) 0.023(3) 0.021(2) -0.001(2) 0.0098(17) -0.001(3)
C11 0.020(3) 0.020(3) 0.022(2) 0.001(2) 0.0039(18) -0.006(2)
C12 0.016(3) 0.013(3) 0.016(2) 0.0021(18) 0.005(2) -0.003(2)
C7A 0.015(3) 0.022(4) 0.016(3) 0.005(3) 0.010(3) -0.001(3)
C8A 0.026(4) 0.016(3) 0.024(4) -0.001(3) 0.007(3) 0.001(3)
C9A 0.029(4) 0.023(3) 0.032(4) -0.002(3) 0.010(3) -0.004(3)
C10A 0.026(3) 0.019(4) 0.030(4) -0.007(3) 0.005(3) -0.003(3)
C11A 0.022(4) 0.020(5) 0.018(3) -0.001(3) 0.009(3) -0.001(3)
C12A 0.020(4) 0.015(4) 0.025(3) 0.002(3) -0.002(3) 0.000(3)
F7 0.0391(8) 0.0259(7) 0.0273(7) -0.0025(5) 0.0021(6) -0.0028(6)
F8 0.0263(7) 0.0290(7) 0.0358(7) 0.0073(6) 0.0111(5) -0.0023(5)
F9 0.0396(8) 0.0168(6) 0.0831(12) 0.0193(7) 0.0032(8) 0.0054(6)
F22 0.0416(8) 0.0230(7) 0.0385(8) -0.0033(6) -0.0174(6) 0.0023(6)
F23 0.0306(7) 0.0527(9) 0.0280(7) 0.0278(6) -0.0010(5) 0.0005(6)
F24 0.0190(6) 0.0655(10) 0.0260(7) 0.0174(6) 0.0026(5) 0.0142(6)
C37 0.0158(8) 0.0122(8) 0.0124(8) 0.0020(6) 0.0014(6) -0.0015(6)
C38 0.0206(9) 0.0142(8) 0.0127(8) 0.0042(7) 0.0034(7) 0.0001(7)
C39 0.0204(9) 0.0165(9) 0.0146(8) 0.0048(7) 0.0005(7) 0.0028(7)
C40 0.0173(9) 0.0200(9) 0.0159(8) 0.0049(7) 0.0041(7) 0.0025(7)
C41 0.0184(9) 0.0159(8) 0.0140(8) 0.0046(7) 0.0031(7) -0.0011(7)
C42 0.0179(9) 0.0137(8) 0.0137(8) 0.0046(7) 0.0011(7) 0.0007(7)
C43 0.0239(10) 0.0285(11) 0.0236(10) 0.0130(8) 0.0046(8) 0.0069(8)
C44 0.0236(10) 0.0275(10) 0.0203(9) 0.0117(8) 0.0076(8) 0.0048(8)
C45 0.0172(9) 0.0175(9) 0.0131(8) 0.0050(7) 0.0046(7) 0.0027(7)
C46 0.0173(9) 0.0170(9) 0.0157(8) 0.0036(7) 0.0035(7) 0.0042(7)
C47 0.0220(9) 0.0177(9) 0.0178(9) 0.0043(7) 0.0079(7) 0.0048(7)
C48 0.0259(10) 0.0221(9) 0.0183(9) 0.0079(7) 0.0100(8) 0.0118(8)
C49 0.0218(10) 0.0298(10) 0.0147(8) 0.0084(8) 0.0079(7) 0.0115(8)
C50 0.0166(9) 0.0243(10) 0.0161(8) 0.0069(7) 0.0051(7) 0.0028(7)
C51 0.0278(11) 0.0154(9) 0.0293(11) 0.0049(8) 0.0068(8) 0.0058(8)
C52 0.0237(11) 0.0435(13) 0.0246(10) 0.0144(10) 0.0073(8) 0.0153(10)
C61 0.0163(8) 0.0111(8) 0.0156(8) 0.0040(6) 0.0028(7) 0.0003(6)
C62 0.0143(8) 0.0139(8) 0.0170(8) 0.0050(7) 0.0049(7) 0.0012(7)
C63 0.0166(9) 0.0117(8) 0.0161(8) 0.0050(7) 0.0016(7) 0.0008(6)
C64 0.0187(9) 0.0160(8) 0.0160(8) 0.0061(7) 0.0055(7) 0.0021(7)
C65 0.0143(8) 0.0151(8) 0.0203(9) 0.0056(7) 0.0055(7) 0.0006(7)
C66 0.0158(9) 0.0144(8) 0.0167(8) 0.0046(7) 0.0016(7) 0.0006(7)
C67 0.0196(9) 0.0208(9) 0.0175(9) 0.0079(7) 0.0031(7) 0.0034(7)
C68 0.0171(9) 0.0248(10) 0.0241(10) 0.0074(8) 0.0059(8) 0.0025(8)
B1 0.0156(9) 0.0157(9) 0.0134(9) 0.0048(7) 0.0023(7) 0.0002(7)
F1 0.103(3) 0.131(3) 0.0460(14) 0.0675(19) 0.0481(16) 0.093(2)
F2 0.0683(18) 0.0255(10) 0.079(2) 0.0075(11) -0.0329(15) 0.0168(11)
F3 0.0195(9) 0.0659(17) 0.0779(19) 0.0519(15) 0.0005(10) 0.0081(10)
F4 0.115(5) 0.0261(18) 0.039(2) 0.0120(15) 0.034(3) -0.014(3)
F5 0.065(4) 0.056(3) 0.046(2) 0.0333(19) 0.043(2) 0.036(2)
F6 0.027(2) 0.133(5) 0.038(3) 0.062(3) 0.0065(16) 0.015(3)
F10 0.029(2) 0.086(5) 0.0385(19) 0.030(2) 0.0208(16) 0.032(3)
F11 0.0376(18) 0.0457(19) 0.040(2) 0.0265(14) 0.0077(15) 0.0221(14)
F12 0.031(2) 0.048(2) 0.053(3) 0.009(2) -0.015(2) 0.0125(18)
F13 0.049(3) 0.096(4) 0.0116(19) 0.014(2) 0.000(2) -0.005(3)
F13B 0.049(3) 0.096(4) 0.0116(19) 0.014(2) 0.000(2) -0.005(3)
F14 0.049(3) 0.096(4) 0.0116(19) 0.014(2) 0.000(2) -0.005(3)
F14B 0.049(3) 0.096(4) 0.0116(19) 0.014(2) 0.000(2) -0.005(3)
F15 0.049(3) 0.096(4) 0.0116(19) 0.014(2) 0.000(2) -0.005(3)
F15B 0.049(3) 0.096(4) 0.0116(19) 0.014(2) 0.000(2) -0.005(3)
F16 0.056(9) 0.034(6) 0.048(8) 0.017(6) 0.034(6) -0.002(7)
F16B 0.036(8) 0.032(6) 0.067(10) 0.016(6) 0.034(7) 0.001(6)
F17 0.053(8) 0.016(5) 0.050(6) 0.011(4) -0.009(6) -0.007(5)
F17B 0.039(8) 0.009(5) 0.038(7) -0.010(4) 0.011(6) -0.001(5)
F18 0.051(7) 0.020(6) 0.021(6) 0.007(4) 0.007(5) 0.000(5)
F18B 0.054(6) 0.029(6) 0.031(6) 0.018(5) 0.025(4) 0.016(4)
F19 0.018(2) 0.028(2) 0.039(3) 0.016(3) 0.005(2) 0.0076(19)
F20 0.018(3) 0.025(2) 0.057(4) 0.022(2) 0.015(4) 0.003(2)
F21 0.0253(13) 0.056(4) 0.0263(14) 0.0056(16) 0.0154(11) 0.009(2)
C53 0.017(4) 0.017(3) 0.015(3) 0.009(3) 0.006(3) 0.000(3)
C54 0.019(4) 0.027(3) 0.014(3) 0.005(3) 0.004(3) -0.003(3)
C55 0.024(3) 0.035(3) 0.014(3) 0.004(3) 0.001(3) -0.003(3)
C56 0.019(4) 0.025(3) 0.021(3) -0.002(3) 0.004(2) -0.006(3)
C57 0.022(3) 0.020(3) 0.018(3) 0.005(2) 0.006(2) -0.003(2)
C58 0.014(4) 0.016(3) 0.015(3) 0.001(2) 0.003(2) -0.001(2)
C59 0.040(4) 0.044(4) 0.019(3) 0.011(3) -0.005(3) -0.011(3)
C60 0.026(4) 0.019(3) 0.028(3) 0.001(2) 0.011(3) -0.005(3)
F1A 0.088(7) 0.048(5) 0.067(6) 0.026(4) -0.064(5) -0.002(4)
F2A 0.039(4) 0.038(4) 0.067(6) 0.043(4) -0.012(4) 0.002(3)
F3A 0.078(7) 0.102(7) 0.077(6) 0.061(5) 0.052(5) 0.068(6)
F4A 0.118(8) 0.041(5) 0.070(7) 0.041(4) 0.063(6) 0.035(5)
F5A 0.018(3) 0.122(8) 0.066(6) 0.073(6) 0.022(3) 0.023(4)
F6A 0.077(7) 0.082(6) 0.017(3) 0.014(4) -0.002(4) -0.034(4)
F10A 0.027(5) 0.094(10) 0.053(6) 0.035(6) 0.022(4) 0.027(7)
F11A 0.047(8) 0.066(7) 0.062(9) 0.042(6) -0.001(6) 0.028(5)
F12A 0.018(5) 0.049(7) 0.014(5) 0.016(4) 0.000(3) -0.003(4)
F13A 0.0389(15) 0.0474(18) 0.0129(12) 0.0033(9) -0.0070(15) -0.010(2)
F13C 0.0389(15) 0.0474(18) 0.0129(12) 0.0033(9) -0.0070(15) -0.010(2)
F14A 0.0389(15) 0.0474(18) 0.0129(12) 0.0033(9) -0.0070(15) -0.010(2)
F14C 0.0389(15) 0.0474(18) 0.0129(12) 0.0033(9) -0.0070(15) -0.010(2)
F15A 0.0389(15) 0.0474(18) 0.0129(12) 0.0033(9) -0.0070(15) -0.010(2)
F15C 0.0389(15) 0.0474(18) 0.0129(12) 0.0033(9) -0.0070(15) -0.010(2)
F16A 0.046(5) 0.040(4) 0.034(6) 0.002(4) 0.028(5) -0.013(4)
F16C 0.044(4) 0.060(6) 0.025(5) 0.007(4) 0.005(4) -0.033(4)
F17A 0.029(6) 0.018(5) 0.043(6) 0.010(4) 0.005(5) 0.010(5)
F17C 0.072(7) 0.029(4) 0.077(8) 0.023(5) 0.048(5) 0.026(5)
F18A 0.039(6) 0.028(4) 0.022(4) 0.009(3) 0.003(4) -0.009(4)
F18C 0.068(10) 0.034(5) 0.045(5) 0.027(4) -0.008(6) -0.021(6)
F19A 0.016(5) 0.028(5) 0.037(8) 0.009(5) 0.006(6) 0.004(4)
F20A 0.017(5) 0.024(5) 0.028(6) 0.009(3) 0.001(5) -0.003(3)
F21A 0.018(4) 0.059(8) 0.024(3) 0.010(5) 0.011(2) 0.002(5)
C53A 0.015(3) 0.020(3) 0.015(2) 0.002(2) 0.002(2) 0.001(2)
C54A 0.018(3) 0.025(2) 0.017(2) 0.0078(19) 0.0048(19) -0.0003(19)
C55A 0.023(2) 0.035(2) 0.017(2) 0.004(2) 0.002(2) -0.007(2)
C56A 0.020(3) 0.028(2) 0.019(2) 0.0012(17) 0.0041(17) -0.007(2)
C57A 0.022(3) 0.0186(18) 0.0213(19) 0.0008(15) 0.0062(17) -0.0036(18)
C58A 0.019(3) 0.019(2) 0.0152(19) 0.0043(16) 0.0050(18) -0.0010(19)
C59A 0.033(3) 0.053(3) 0.025(2) 0.004(2) -0.0055(19) -0.013(2)
C60A 0.037(3) 0.020(2) 0.028(2) 0.0027(16) 0.010(2) -0.006(2)
C69A 0.038(3) 0.025(3) 0.037(4) 0.012(3) 0.008(3) 0.005(2)
C70A 0.044(4) 0.028(3) 0.030(3) 0.012(3) 0.016(3) 0.008(3)
C71A 0.048(4) 0.030(3) 0.031(3) 0.013(3) -0.001(3) 0.010(3)
C72A 0.037(3) 0.026(3) 0.043(4) 0.010(3) 0.009(3) 0.012(2)
C73A 0.047(4) 0.017(3) 0.033(3) 0.008(2) 0.018(3) 0.008(3)
C74A 0.049(4) 0.020(3) 0.032(3) 0.011(2) 0.001(3) 0.001(3)
C69 0.043(3) 0.027(3) 0.039(3) 0.013(2) 0.020(3) 0.007(2)
C70 0.056(4) 0.031(2) 0.025(2) 0.0131(17) 0.008(3) 0.003(3)
C71 0.046(3) 0.028(3) 0.036(3) 0.014(3) -0.002(3) 0.008(2)
C72 0.043(3) 0.025(3) 0.034(3) 0.014(2) 0.013(2) 0.015(2)
C73 0.051(3) 0.020(2) 0.027(2) 0.0063(15) 0.003(3) 0.011(3)
C74 0.039(3) 0.022(2) 0.039(3) 0.010(2) -0.001(2) 0.0008(19)

loop_
_atom_type_symbol
_atom_type_description
_atom_type_scat_dispersion_real
_atom_type_scat_dispersion_imag
_atom_type_scat_source
C C 0.0033 0.0016 'International Tables Vol C Tables 4.2.6.8 and 6.1.1.4'
H H 0.0000 0.0000 'International Tables Vol C Tables 4.2.6.8 and 6.1.1.4'
B B 0.0013 0.0007 'International Tables Vol C Tables 4.2.6.8 and 6.1.1.4'
F F 0.0171 0.0103 'International Tables Vol C Tables 4.2.6.8 and 6.1.1.4'
Fe Fe 0.3463 0.8444 'International Tables Vol C Tables 4.2.6.8 and 6.1.1.4'
N N 0.0061 0.0033 'International Tables Vol C Tables 4.2.6.8 and 6.1.1.4'
O O 0.0106 0.0060 'International Tables Vol C Tables 4.2.6.8 and 6.1.1.4'

loop_
_exptl_crystal_face_index_h
_exptl_crystal_face_index_k
_exptl_crystal_face_index_l
_exptl_crystal_face_perp_dist
0.000 2.000 -1.000 0.11400
0.000 -2.000 1.000 0.09500
0.000 -2.000 -1.000 0.07500
-1.000 1.000 0.000 0.31000
1.000 -1.000 0.000 0.27700
2.000 1.000 2.000 0.26700
-1.000 -2.000 -2.000 0.15900
0.000 -1.000 -1.000 0.06500
0.000 1.000 1.000 0.08800
-1.000 0.000 -1.000 0.27300
0.000 0.000 1.000 0.05100
0.000 0.000 -1.000 0.02500
0.000 1.000 -2.000 0.07900
1.000 -2.000 2.000 0.19500
-1.000 2.000 -2.000 0.21100
2.000 1.000 -2.000 0.30200
-2.000 -1.000 2.000 0.33600

loop_
_geom_angle_atom_site_label_1
_geom_angle_atom_site_label_2
_geom_angle_atom_site_label_3
_geom_angle
O1 Fe1 N1 178.47(6)
O1 Fe1 N2 101.18(6)
O1 Fe1 N3 103.08(6)
O1 Fe1 N4 100.95(6)
N2 Fe1 N1 78.01(6)
N2 Fe1 N3 115.65(6)
N3 Fe1 N1 78.45(6)
N4 Fe1 N1 78.34(6)
N4 Fe1 N2 116.01(6)
N4 Fe1 N3 116.26(6)
C1 N1 Fe1 106.71(10)
C1 N1 C13 112.58(14)
C1 N1 C25 111.55(14)
C13 N1 Fe1 106.46(10)
C25 N1 Fe1 106.57(10)
C25 N1 C13 112.48(14)
C2 N2 Fe1 116.30(12)
C2 N2 C5 106.24(15)
C5 N2 Fe1 137.38(12)
C14 N3 Fe1 116.31(12)
C14 N3 C17 105.60(15)
C17 N3 Fe1 138.08(12)
C26 N4 Fe1 116.35(12)
C26 N4 C29 105.83(15)
C29 N4 Fe1 137.71(12)
C6 N5 H5 119.7(16)
C6 N5 C7 126.7(6)
C6 N5 C7A 122.3(8)
C7 N5 H5 113.4(17)
C7A N5 H5 117.9(18)
C18 N6 H6 120.5(15)
C18 N6 C19 124.76(16)
C19 N6 H6 114.1(15)
C30 N7 C31 122.87(16)
C30 N7 H7 120(2)
C31 N7 H7 117(2)
N1 C1 H1A 109.9
N1 C1 H1B 109.9
N1 C1 C2 109.14(14)
H1A C1 H1B 108.3
C2 C1 H1A 109.9
C2 C1 H1B 109.9
N2 C2 C1 118.88(16)
N2 C2 C3 111.29(16)
C3 C2 C1 129.76(16)
C2 C3 H3 127.0
C4 C3 C2 106.03(16)
C4 C3 H3 127.0
C3 C4 H4 126.2
C3 C4 C5 107.62(17)
C5 C4 H4 126.2
N2 C5 C4 108.82(16)
N2 C5 C6 127.56(16)
C6 C5 C4 123.53(17)
N5 C6 C5 127.67(17)
N5 C6 H6A 116.2
C5 C6 H6A 116.2
N1 C13 H13A 109.9
N1 C13 H13B 109.9
N1 C13 C14 108.90(14)
H13A C13 H13B 108.3
C14 C13 H13A 109.9
C14 C13 H13B 109.9
N3 C14 C13 118.65(16)
N3 C14 C15 111.86(16)
C15 C14 C13 129.37(17)
C14 C15 H15 127.0
C16 C15 C14 106.00(17)
C16 C15 H15 127.0
C15 C16 H16 126.3
C15 C16 C17 107.45(17)
C17 C16 H16 126.3
N3 C17 C16 109.09(16)
N3 C17 C18 126.85(17)
C18 C17 C16 124.05(17)
N6 C18 C17 125.78(17)
N6 C18 H18 117.1
C17 C18 H18 117.1
C20 C19 N6 121.43(17)
C20 C19 C24 120.91(18)
C24 C19 N6 117.50(17)
C19 C20 H20 120.6
C21 C20 C19 118.78(19)
C21 C20 H20 120.6
C20 C21 H21 119.6
C22 C21 C20 120.9(2)
C22 C21 H21 119.6
C21 C22 H22 120.0
C21 C22 C23 120.0(2)
C23 C22 H22 120.0
C22 C23 H23 120.0
C22 C23 C24 120.0(2)
C24 C23 H23 120.0
C19 C24 H24 120.3
C23 C24 C19 119.41(19)
C23 C24 H24 120.3
N1 C25 H25A 110.0
N1 C25 H25B 110.0
N1 C25 C26 108.37(14)
H25A C25 H25B 108.4
C26 C25 H25A 110.0
C26 C25 H25B 110.0
N4 C26 C25 118.36(16)
N4 C26 C27 111.48(16)
C27 C26 C25 130.07(16)
C26 C27 H27 126.9
C28 C27 C26 106.16(16)
C28 C27 H27 126.9
C27 C28 H28 126.3
C27 C28 C29 107.44(17)
C29 C28 H28 126.3
N4 C29 C28 109.09(16)
N4 C29 C30 127.39(16)
C28 C29 C30 123.43(17)
N7 C30 C29 127.37(17)
N7 C30 H30 116.3
C29 C30 H30 116.3
C32 C31 N7 118.06(16)
C32 C31 C36 120.06(17)
C36 C31 N7 121.80(17)
C31 C32 H32 120.2
C31 C32 C33 119.67(18)
C33 C32 H32 120.2
C32 C33 H33 119.9
C34 C33 C32 120.14(19)
C34 C33 H33 119.9
C33 C34 H34 120.0
C35 C34 C33 119.95(18)
C35 C34 H34 120.0
C34 C35 H35 119.7
C34 C35 C36 120.50(18)
C36 C35 H35 119.7
C31 C36 H36 120.2
C35 C36 C31 119.65(18)
C35 C36 H36 120.2
C8 C7 N5 121.9(8)
C12 C7 N5 117.1(7)
C12 C7 C8 120.8(6)
C7 C8 H8 120.3
C9 C8 C7 119.4(7)
C9 C8 H8 120.3
C8 C9 H9 120.4
C10 C9 C8 119.3(6)
C10 C9 H9 120.4
C9 C10 H10 119.7
C11 C10 C9 120.7(7)
C11 C10 H10 119.7
C10 C11 H11 119.9
C10 C11 C12 120.2(7)
C12 C11 H11 119.9
C7 C12 C11 119.4(7)
C7 C12 H12 120.3
C11 C12 H12 120.3
C8A C7A N5 121.4(13)
C8A C7A C12A 119.5(11)
C12A C7A N5 118.3(12)
C7A C8A H8A 121.0
C7A C8A C9A 117.9(10)
C9A C8A H8A 121.0
C8A C9A H9A 118.6
C10A C9A C8A 122.7(10)
C10A C9A H9A 118.6
C9A C10A H10A 120.5
C9A C10A C11A 118.9(11)
C11A C10A H10A 120.5
C10A C11A H11A 120.3
C10A C11A C12A 119.3(12)
C12A C11A H11A 120.3
C7A C12A C11A 120.8(11)
C7A C12A H12A 119.6
C11A C12A H12A 119.6
C38 C37 B1 123.76(16)
C42 C37 C38 115.30(17)
C42 C37 B1 120.59(16)
C37 C38 H38 118.9
C39 C38 C37 122.14(17)
C39 C38 H38 118.9
C38 C39 C43 120.55(17)
C40 C39 C38 121.16(18)
C40 C39 C43 118.28(18)
C39 C40 H40 121.1
C41 C40 C39 117.80(18)
C41 C40 H40 121.1
C40 C41 C42 121.07(17)
C40 C41 C44 119.76(17)
C42 C41 C44 119.18(17)
C37 C42 H42 118.8
C41 C42 C37 122.49(17)
C41 C42 H42 118.8
F1 C43 C39 113.75(19)
F1 C43 F2 107.3(3)
F1 C43 F3 106.7(2)
F2 C43 C39 112.51(18)
F2 C43 F3 102.2(2)
F3 C43 C39 113.52(18)
F1A C43 C39 108.9(4)
F1A C43 F2A 104.6(7)
F2A C43 C39 112.4(3)
F3A C43 C39 116.5(4)
F3A C43 F1A 109.0(8)
F3A C43 F2A 104.7(7)
F4 C44 C41 111.9(4)
F4 C44 F5 105.2(5)
F5 C44 C41 112.3(4)
F6 C44 C41 113.2(4)
F6 C44 F4 107.8(5)
F6 C44 F5 106.0(5)
F4A C44 C41 113.3(7)
F4A C44 F6A 102.4(8)
F5A C44 C41 114.8(7)
F5A C44 F4A 108.6(8)
F5A C44 F6A 105.7(8)
F6A C44 C41 111.0(7)
C46 C45 B1 119.05(16)
C50 C45 C46 115.66(17)
C50 C45 B1 125.14(17)
C45 C46 H46 118.9
C47 C46 C45 122.15(18)
C47 C46 H46 118.9
C46 C47 C48 121.13(18)
C46 C47 C51 118.24(18)
C48 C47 C51 120.64(18)
C47 C48 H48 121.1
C49 C48 C47 117.78(18)
C49 C48 H48 121.1
C48 C49 C50 120.99(18)
C48 C49 C52 119.34(19)
C50 C49 C52 119.62(19)
C45 C50 H50 118.9
C49 C50 C45 122.20(18)
C49 C50 H50 118.9
F7 C51 C47 111.83(17)
F8 C51 F7 105.52(17)
F8 C51 F9 107.56(18)
F8 C51 C47 112.92(17)
F9 C51 F7 105.63(17)
F9 C51 C47 112.84(18)
F10 C52 C49 111.2(4)
F10 C52 F11 104.6(5)
F11 C52 C49 112.4(5)
F12 C52 C49 113.0(4)
F12 C52 F10 108.8(5)
F12 C52 F11 106.3(5)
F10A C52 C49 111.8(11)
F10A C52 F12A 97.2(14)
F11A C52 C49 116.4(18)
F11A C52 F10A 110.5(16)
F11A C52 F12A 108.7(15)
F12A C52 C49 110.5(10)
C62 C61 C66 115.64(16)
C62 C61 B1 125.82(16)
C66 C61 B1 118.33(16)
C61 C62 H62 119.1
C63 C62 C61 121.80(17)
C63 C62 H62 119.1
C62 C63 C67 120.89(17)
C64 C63 C62 121.34(17)
C64 C63 C67 117.77(16)
C63 C64 H64 121.1
C65 C64 C63 117.83(17)
C65 C64 H64 121.1
C64 C65 C66 120.90(17)
C64 C65 C68 120.06(17)
C66 C65 C68 118.99(17)
C61 C66 H66 118.8
C65 C66 C61 122.49(17)
C65 C66 H66 118.8
F22 C67 C63 112.37(16)
F23 C67 F22 106.21(17)
F23 C67 C63 112.91(16)
F24 C67 F22 105.48(17)
F24 C67 F23 106.19(16)
F24 C67 C63 113.08(16)
F19 C68 C65 112.8(6)
F20 C68 C65 112.7(7)
F20 C68 F19 104.8(6)
F20 C68 F21 107.7(6)
F21 C68 C65 113.1(4)
F21 C68 F19 105.0(5)
F19A C68 C65 116.0(17)
F19A C68 F20A 108.0(17)
F19A C68 F21A 110.7(16)
F20A C68 C65 108(2)
F21A C68 C65 111.5(9)
F21A C68 F20A 101.1(16)
C37 B1 C61 116.38(15)
C37 B1 C53A 105.2(11)
C45 B1 C37 109.71(15)
C45 B1 C61 103.65(14)
C45 B1 C53A 113.3(8)
C61 B1 C53A 108.9(6)
C53 B1 C37 103.8(19)
C53 B1 C45 112.8(12)
C53 B1 C61 110.8(10)
C54 C53 B1 124.9(9)
C54 C53 C58 115.0(9)
C58 C53 B1 119.2(9)
C53 C54 H54 119.2
C55 C54 C53 121.7(9)
C55 C54 H54 119.2
C54 C55 C59 117.8(8)
C56 C55 C54 119.9(8)
C56 C55 C59 118.6(7)
C55 C56 H56 121.1
C57 C56 C55 117.9(7)
C57 C56 H56 121.1
C56 C57 C58 120.9(7)
C56 C57 C60 119.4(7)
C58 C57 C60 119.6(7)
C53 C58 H58 118.8
C57 C58 C53 122.3(8)
C57 C58 H58 118.8
F13 C59 F13B 23.3(6)
F13 C59 F14 105.7(10)
F13 C59 F15 99.6(7)
F13 C59 F15B 81.2(7)
F13 C59 C55 116.5(8)
F13B C59 C55 108.3(8)
F14 C59 F13B 90.3(9)
F14 C59 F15B 129.9(8)
F14 C59 C55 111.5(7)
F14B C59 F13 114.6(10)
F14B C59 F13B 104.9(8)
F14B C59 F14 20.5(9)
F14B C59 F15 87.0(7)
F14B C59 F15B 111.3(7)
F14B C59 C55 118.3(8)
F15 C59 F13B 121.4(8)
F15 C59 F14 106.9(8)
F15 C59 F15B 26.0(6)
F15 C59 C55 115.4(8)
F15B C59 F13B 104.5(8)
F15B C59 C55 108.6(7)
F16 C60 F16B 20.9(7)
F16 C60 F17B 122.9(12)
F16 C60 F18 87.1(9)
F16 C60 F18B 104.9(9)
F16 C60 C57 111.8(10)
F16B C60 F17B 107.4(11)
F16B C60 F18B 121.7(10)
F16B C60 C57 111.3(10)
F17 C60 F16 105.1(10)
F17 C60 F16B 86.9(10)
F17 C60 F17B 23.0(11)
F17 C60 F18 122.1(11)
F17 C60 F18B 109.8(11)
F17 C60 C57 112.7(10)
F17B C60 C57 112.6(11)
F18 C60 F16B 105.6(9)
F18 C60 F17B 105.3(11)
F18 C60 F18B 18.9(7)
F18 C60 C57 114.1(8)
F18B C60 F17B 89.9(11)
F18B C60 C57 111.9(9)
C54A C53A B1 121.1(5)
C58A C53A B1 123.1(5)
C58A C53A C54A 115.8(5)
C53A C54A H54A 119.1
C55A C54A C53A 121.8(5)
C55A C54A H54A 119.1
C54A C55A C59A 119.3(5)
C56A C55A C54A 120.6(5)
C56A C55A C59A 117.8(5)
C55A C56A H56A 121.0
C57A C56A C55A 118.1(5)
C57A C56A H56A 121.0
C56A C57A C58A 121.0(5)
C56A C57A C60A 119.1(5)
C58A C57A C60A 119.6(5)
C53A C58A H58A 119.0
C57A C58A C53A 122.1(5)
C57A C58A H58A 119.0
F13A C59A F13C 20.3(3)
F13A C59A F14A 106.7(7)
F13A C59A F15A 100.4(5)
F13A C59A F15C 81.3(5)
F13A C59A C55A 115.1(6)
F13C C59A C55A 108.9(6)
F14A C59A F13C 92.7(6)
F14A C59A F15A 111.6(5)
F14A C59A F15C 126.1(5)
F14A C59A C55A 111.6(5)
F14C C59A F13A 111.8(8)
F14C C59A F13C 101.4(8)
F14C C59A F14A 14.4(6)
F14C C59A F15A 97.2(6)
F14C C59A F15C 112.5(5)
F14C C59A C55A 118.3(6)
F15A C59A F13C 119.9(5)
F15A C59A F15C 21.0(4)
F15A C59A C55A 110.8(6)
F15C C59A F13C 101.4(5)
F15C C59A C55A 112.1(5)
F16A C60A F16C 18.8(5)
F16A C60A F17C 121.6(8)
F16A C60A F18A 88.2(7)
F16A C60A F18C 106.4(8)
F16A C60A C57A 111.7(8)
F16C C60A F17C 107.7(8)
F16C C60A F18C 121.3(8)
F16C C60A C57A 111.5(8)
F17A C60A F16A 104.7(8)
F17A C60A F16C 88.0(8)
F17A C60A F17C 23.0(8)
F17A C60A F18A 123.1(10)
F17A C60A F18C 110.4(9)
F17A C60A C57A 111.7(8)
F17C C60A C57A 113.2(7)
F18A C60A F16C 104.7(8)
F18A C60A F17C 105.2(9)
F18A C60A F18C 19.4(8)
F18A C60A C57A 113.9(8)
F18C C60A F17C 89.6(8)
F18C C60A C57A 111.5(7)
C70A C69A H69A 119.9
C74A C69A H69A 119.9
C74A C69A C70A 120.3(7)
C69A C70A H70A 120.2
C69A C70A C71A 119.6(7)
C71A C70A H70A 120.2
C70A C71A H71A 120.6
C72A C71A C70A 118.8(7)
C72A C71A H71A 120.6
C71A C72A H72A 119.4
C73A C72A C71A 121.1(7)
C73A C72A H72A 119.4
C72A C73A H73A 119.7
C72A C73A C74A 120.6(7)
C74A C73A H73A 119.7
C69A C74A C73A 119.6(7)
C69A C74A H74A 120.2
C73A C74A H74A 120.2
C70 C69 H69 120.2
C74 C69 H69 120.2
C74 C69 C70 119.6(5)
C69 C70 H70 120.2
C69 C70 C71 119.6(5)
C71 C70 H70 120.2
C70 C71 H71 120.0
C72 C71 C70 119.9(5)
C72 C71 H71 120.0
C71 C72 H72 119.8
C71 C72 C73 120.4(5)
C73 C72 H72 119.8
C72 C73 H73 119.9
C72 C73 C74 120.2(5)
C74 C73 H73 119.9
C69 C74 C73 120.3(5)
C69 C74 H74 119.8
C73 C74 H74 119.8

loop_
_geom_bond_atom_site_label_1
_geom_bond_atom_site_label_2
_geom_bond_distance
Fe1 O1 1.8246(14)
Fe1 N1 2.2473(16)
Fe1 N2 2.0308(16)
Fe1 N3 2.0313(16)
Fe1 N4 2.0275(17)
N1 C1 1.476(2)
N1 C13 1.483(2)
N1 C25 1.478(2)
N2 C2 1.357(2)
N2 C5 1.392(2)
N3 C14 1.360(2)
N3 C17 1.395(2)
N4 C26 1.364(2)
N4 C29 1.395(2)
N5 H5 0.90(3)
N5 C6 1.305(2)
N5 C7 1.430(7)
N5 C7A 1.429(10)
N6 H6 0.91(3)
N6 C18 1.302(2)
N6 C19 1.422(2)
N7 C30 1.301(2)
N7 C31 1.421(2)
N7 H7 0.911(18)
C1 H1A 0.9900
C1 H1B 0.9900
C1 C2 1.495(3)
C2 C3 1.400(3)
C3 H3 0.9500
C3 C4 1.386(3)
C4 H4 0.9500
C4 C5 1.407(3)
C5 C6 1.404(3)
C6 H6A 0.9500
C13 H13A 0.9900
C13 H13B 0.9900
C13 C14 1.499(2)
C14 C15 1.390(3)
C15 H15 0.9500
C15 C16 1.390(3)
C16 H16 0.9500
C16 C17 1.405(3)
C17 C18 1.404(3)
C18 H18 0.9500
C19 C20 1.390(3)
C19 C24 1.390(3)
C20 H20 0.9500
C20 C21 1.387(3)
C21 H21 0.9500
C21 C22 1.380(3)
C22 H22 0.9500
C22 C23 1.388(4)
C23 H23 0.9500
C23 C24 1.388(3)
C24 H24 0.9500
C25 H25A 0.9900
C25 H25B 0.9900
C25 C26 1.496(2)
C26 C27 1.394(3)
C27 H27 0.9500
C27 C28 1.391(3)
C28 H28 0.9500
C28 C29 1.406(3)
C29 C30 1.407(3)
C30 H30 0.9500
C31 C32 1.391(3)
C31 C36 1.393(3)
C32 H32 0.9500
C32 C33 1.391(3)
C33 H33 0.9500
C33 C34 1.388(3)
C34 H34 0.9500
C34 C35 1.381(3)
C35 H35 0.9500
C35 C36 1.387(3)
C36 H36 0.9500
C7 C8 1.403(9)
C7 C12 1.380(8)
C8 H8 0.9500
C8 C9 1.392(7)
C9 H9 0.9500
C9 C10 1.392(8)
C10 H10 0.9500
C10 C11 1.386(7)
C11 H11 0.9500
C11 C12 1.387(8)
C12 H12 0.9500
C7A C8A 1.386(13)
C7A C12A 1.386(12)
C8A H8A 0.9500
C8A C9A 1.388(11)
C9A H9A 0.9500
C9A C10A 1.374(12)
C10A H10A 0.9500
C10A C11A 1.378(11)
C11A H11A 0.9500
C11A C12A 1.395(12)
C12A H12A 0.9500
F7 C51 1.351(3)
F8 C51 1.334(3)
F9 C51 1.339(2)
F22 C67 1.343(2)
F23 C67 1.335(2)
F24 C67 1.334(2)
C37 C38 1.407(3)
C37 C42 1.406(2)
C37 B1 1.642(3)
C38 H38 0.9500
C38 C39 1.393(3)
C39 C40 1.389(3)
C39 C43 1.494(3)
C40 H40 0.9500
C40 C41 1.385(3)
C41 C42 1.390(3)
C41 C44 1.502(3)
C42 H42 0.9500
C43 F1 1.305(3)
C43 F2 1.330(3)
C43 F3 1.334(3)
C43 F1A 1.311(8)
C43 F2A 1.326(7)
C43 F3A 1.245(8)
C44 F4 1.320(6)
C44 F5 1.342(6)
C44 F6 1.293(6)
C44 F4A 1.294(12)
C44 F5A 1.277(11)
C44 F6A 1.350(11)
C45 C46 1.402(3)
C45 C50 1.400(3)
C45 B1 1.641(3)
C46 H46 0.9500
C46 C47 1.388(3)
C47 C48 1.388(3)
C47 C51 1.491(3)
C48 H48 0.9500
C48 C49 1.384(3)
C49 C50 1.393(3)
C49 C52 1.495(3)
C50 H50 0.9500
C52 F10 1.336(6)
C52 F11 1.378(9)
C52 F12 1.292(10)
C52 F10A 1.39(2)
C52 F11A 1.20(3)
C52 F12A 1.437(19)
C61 C62 1.402(3)
C61 C66 1.406(3)
C61 B1 1.642(3)
C62 H62 0.9500
C62 C63 1.395(3)
C63 C64 1.388(3)
C63 C67 1.495(3)
C64 H64 0.9500
C64 C65 1.385(3)
C65 C66 1.389(3)
C65 C68 1.498(3)
C66 H66 0.9500
C68 F19 1.372(9)
C68 F20 1.325(10)
C68 F21 1.341(6)
C68 F19A 1.22(3)
C68 F20A 1.42(3)
C68 F21A 1.379(18)
B1 C53 1.603(12)
B1 C53A 1.659(8)
F13 C59 1.318(11)
F13B C59 1.400(11)
F14 C59 1.346(12)
F14B C59 1.283(12)
F15 C59 1.341(11)
F15B C59 1.380(10)
F16 C60 1.312(17)
F16B C60 1.351(15)
F17 C60 1.305(15)
F17B C60 1.390(15)
F18 C60 1.320(14)
F18B C60 1.371(16)
C53 C54 1.402(7)
C53 C58 1.403(7)
C54 H54 0.9500
C54 C55 1.397(7)
C55 C56 1.388(7)
C55 C59 1.504(6)
C56 H56 0.9500
C56 C57 1.383(7)
C57 C58 1.388(7)
C57 C60 1.498(6)
C58 H58 0.9500
F13A C59A 1.305(10)
F13C C59A 1.403(10)
F14A C59A 1.343(11)
F14C C59A 1.285(12)
F15A C59A 1.367(10)
F15C C59A 1.371(9)
F16A C60A 1.306(16)
F16C C60A 1.347(14)
F17A C60A 1.305(15)
F17C C60A 1.391(14)
F18A C60A 1.324(13)
F18C C60A 1.370(16)
C53A C54A 1.401(5)
C53A C58A 1.400(5)
C54A H54A 0.9500
C54A C55A 1.394(5)
C55A C56A 1.384(5)
C55A C59A 1.504(5)
C56A H56A 0.9500
C56A C57A 1.381(5)
C57A C58A 1.388(5)
C57A C60A 1.497(5)
C58A H58A 0.9500
C69A H69A 0.9500
C69A C70A 1.389(9)
C69A C74A 1.373(9)
C70A H70A 0.9500
C70A C71A 1.399(9)
C71A H71A 0.9500
C71A C72A 1.372(9)
C72A H72A 0.9500
C72A C73A 1.363(9)
C73A H73A 0.9500
C73A C74A 1.377(10)
C74A H74A 0.9500
C69 H69 0.9500
C69 C70 1.392(8)
C69 C74 1.377(8)
C70 H70 0.9500
C70 C71 1.397(8)
C71 H71 0.9500
C71 C72 1.370(8)
C72 H72 0.9500
C72 C73 1.371(8)
C73 H73 0.9500
C73 C74 1.382(8)
C74 H74 0.9500

loop_
_geom_hbond_atom_site_label_D
_geom_hbond_atom_site_label_H
_geom_hbond_atom_site_label_A
_geom_hbond_distance_DH
_geom_hbond_distance_HA
_geom_hbond_distance_DA
_geom_hbond_angle_DHA
N5 H5 O1 0.90(3) 1.73(3) 2.627(2) 172(2)
N6 H6 O1 0.91(3) 1.70(3) 2.597(2) 170(2)
N7 H7 O1 0.911(18) 1.652(18) 2.557(2) 173(3)

loop_
_geom_torsion_atom_site_label_1
_geom_torsion_atom_site_label_2
_geom_torsion_atom_site_label_3
_geom_torsion_atom_site_label_4
_geom_torsion
Fe1 N1 C1 C2 33.95(16)
Fe1 N1 C13 C14 34.83(16)
Fe1 N1 C25 C26 36.14(15)
Fe1 N2 C2 C1 -0.8(2)
Fe1 N2 C2 C3 176.39(12)
Fe1 N2 C5 C4 -175.80(14)
Fe1 N2 C5 C6 7.6(3)
Fe1 N3 C14 C13 3.3(2)
Fe1 N3 C14 C15 179.55(13)
Fe1 N3 C17 C16 -178.97(15)
Fe1 N3 C17 C18 -0.2(3)
Fe1 N4 C26 C25 6.4(2)
Fe1 N4 C26 C27 -176.75(12)
Fe1 N4 C29 C28 175.57(14)
Fe1 N4 C29 C30 -7.8(3)
N1 C1 C2 N2 -24.4(2)
N1 C1 C2 C3 159.02(18)
N1 C13 C14 N3 -27.6(2)
N1 C13 C14 C15 156.86(19)
N1 C25 C26 N4 -30.5(2)
N1 C25 C26 C27 153.39(19)
N2 C2 C3 C4 0.8(2)
N2 C5 C6 N5 -6.0(3)
N3 C14 C15 C16 -0.5(2)
N3 C17 C18 N6 0.4(3)
N4 C26 C27 C28 0.1(2)
N4 C29 C30 N7 0.9(3)
N5 C7 C8 C9 177.6(13)
N5 C7 C12 C11 -178.6(15)
N5 C7A C8A C9A -179(2)
N5 C7A C12A C11A -180(2)
N6 C19 C20 C21 175.83(18)
N6 C19 C24 C23 -175.24(18)
N7 C31 C32 C33 -177.29(18)
N7 C31 C36 C35 177.93(16)
C1 N1 C13 C14 151.41(15)
C1 N1 C25 C26 -79.97(17)
C1 C2 C3 C4 177.63(18)
C2 N2 C5 C4 0.64(19)
C2 N2 C5 C6 -175.96(18)
C2 C3 C4 C5 -0.4(2)
C3 C4 C5 N2 -0.1(2)
C3 C4 C5 C6 176.63(17)
C4 C5 C6 N5 177.87(19)
C5 N2 C2 C1 -178.10(15)
C5 N2 C2 C3 -0.9(2)
C6 N5 C7 C8 -13(3)
C6 N5 C7 C12 162.7(12)
C6 N5 C7A C8A -28(4)
C6 N5 C7A C12A 162(2)
C13 N1 C1 C2 -82.49(18)
C13 N1 C25 C26 152.44(14)
C13 C14 C15 C16 175.25(19)
C14 N3 C17 C16 -0.1(2)
C14 N3 C17 C18 178.71(18)
C14 C15 C16 C17 0.5(2)
C15 C16 C17 N3 -0.3(2)
C15 C16 C17 C18 -179.06(18)
C16 C17 C18 N6 179.01(19)
C17 N3 C14 C13 -175.91(16)
C17 N3 C14 C15 0.4(2)
C18 N6 C19 C20 33.9(3)
C18 N6 C19 C24 -150.72(19)
C19 N6 C18 C17 -173.12(18)
C19 C20 C21 C22 -1.3(3)
C20 C19 C24 C23 0.2(3)
C20 C21 C22 C23 1.3(3)
C21 C22 C23 C24 -0.5(3)
C22 C23 C24 C19 -0.3(3)
C24 C19 C20 C21 0.6(3)
C25 N1 C1 C2 149.97(14)
C25 N1 C13 C14 -81.54(18)
C25 C26 C27 C28 176.41(18)
C26 N4 C29 C28 -0.2(2)
C26 N4 C29 C30 176.39(18)
C26 C27 C28 C29 -0.2(2)
C27 C28 C29 N4 0.3(2)
C27 C28 C29 C30 -176.50(17)
C28 C29 C30 N7 177.06(18)
C29 N4 C26 C25 -176.71(15)
C29 N4 C26 C27 0.1(2)
C30 N7 C31 C32 -148.79(18)
C30 N7 C31 C36 34.4(3)
C31 N7 C30 C29 -171.98(17)
C31 C32 C33 C34 -0.4(3)
C32 C31 C36 C35 1.2(3)
C32 C33 C34 C35 0.5(3)
C33 C34 C35 C36 0.3(3)
C34 C35 C36 C31 -1.1(3)
C36 C31 C32 C33 -0.4(3)
C7 N5 C6 C5 176.6(12)
C7 C8 C9 C10 -1.7(16)
C8 C7 C12 C11 -3(3)
C8 C9 C10 C11 1.7(13)
C9 C10 C11 C12 -2.4(17)
C10 C11 C12 C7 3(2)
C12 C7 C8 C9 2(3)
C7A N5 C6 C5 175.3(19)
C7A C8A C9A C10A 3(3)
C8A C7A C12A C11A 11(4)
C8A C9A C10A C11A 2(2)
C9A C10A C11A C12A -1(3)
C10A C11A C12A C7A -5(3)
C12A C7A C8A C9A -9(4)
C37 C38 C39 C40 1.7(3)
C37 C38 C39 C43 -179.23(17)
C37 B1 C53 C54 76(4)
C37 B1 C53 C58 -92(3)
C37 B1 C53A C54A 81(2)
C37 B1 C53A C58A -99(2)
C38 C37 C42 C41 0.6(3)
C38 C37 B1 C45 -156.09(16)
C38 C37 B1 C61 -38.9(2)
C38 C37 B1 C53 83.1(6)
C38 C37 B1 C53A 81.8(4)
C38 C39 C40 C41 0.0(3)
C38 C39 C43 F1 26.8(3)
C38 C39 C43 F2 -95.6(3)
C38 C39 C43 F3 149.0(2)
C38 C39 C43 F1A 77.4(8)
C38 C39 C43 F2A -38.0(6)
C38 C39 C43 F3A -158.8(8)
C39 C40 C41 C42 -1.3(3)
C39 C40 C41 C44 178.91(17)
C40 C39 C43 F1 -154.2(3)
C40 C39 C43 F2 83.5(3)
C40 C39 C43 F3 -31.9(3)
C40 C39 C43 F1A -103.5(7)
C40 C39 C43 F2A 141.0(5)
C40 C39 C43 F3A 20.2(8)
C40 C41 C42 C37 1.1(3)
C40 C41 C44 F4 105.0(6)
C40 C41 C44 F5 -13.1(5)
C40 C41 C44 F6 -133.1(5)
C40 C41 C44 F4A 131.4(10)
C40 C41 C44 F5A 5.8(10)
C40 C41 C44 F6A -114.0(9)
C42 C37 C38 C39 -2.0(3)
C42 C37 B1 C45 30.9(2)
C42 C37 B1 C61 148.13(16)
C42 C37 B1 C53 -89.9(6)
C42 C37 B1 C53A -91.3(4)
C42 C41 C44 F4 -74.8(6)
C42 C41 C44 F5 167.2(4)
C42 C41 C44 F6 47.2(6)
C42 C41 C44 F4A -48.3(10)
C42 C41 C44 F5A -173.9(10)
C42 C41 C44 F6A 66.3(9)
C43 C39 C40 C41 -179.07(17)
C44 C41 C42 C37 -179.18(17)
C45 C46 C47 C48 -0.3(3)
C45 C46 C47 C51 179.30(17)
C45 B1 C53 C54 -43(5)
C45 B1 C53 C58 149(3)
C45 B1 C53A C54A -39(3)
C45 B1 C53A C58A 141(2)
C46 C45 C50 C49 -2.6(3)
C46 C45 B1 C37 44.9(2)
C46 C45 B1 C61 -79.99(19)
C46 C45 B1 C53 160.1(17)
C46 C45 B1 C53A 162.1(10)
C46 C47 C48 C49 -2.1(3)
C46 C47 C51 F7 54.7(2)
C46 C47 C51 F8 -64.1(2)
C46 C47 C51 F9 173.62(18)
C47 C48 C49 C50 2.1(3)
C47 C48 C49 C52 -175.36(17)
C48 C47 C51 F7 -125.67(19)
C48 C47 C51 F8 115.5(2)
C48 C47 C51 F9 -6.7(3)
C48 C49 C50 C45 0.3(3)
C48 C49 C52 F10 92.1(8)
C48 C49 C52 F11 -24.8(5)
C48 C49 C52 F12 -145.1(5)
C48 C49 C52 F10A 113.5(18)
C48 C49 C52 F11A -14.7(18)
C48 C49 C52 F12A -139.3(7)
C50 C45 C46 C47 2.6(3)
C50 C45 B1 C37 -139.74(18)
C50 C45 B1 C61 95.3(2)
C50 C45 B1 C53 -24.5(17)
C50 C45 B1 C53A -22.6(10)
C50 C49 C52 F10 -85.4(8)
C50 C49 C52 F11 157.7(4)
C50 C49 C52 F12 37.4(5)
C50 C49 C52 F10A -63.9(19)
C50 C49 C52 F11A 167.8(18)
C50 C49 C52 F12A 43.2(7)
C51 C47 C48 C49 178.30(18)
C52 C49 C50 C45 177.73(17)
C61 C62 C63 C64 0.6(3)
C61 C62 C63 C67 179.84(17)
C61 B1 C53 C54 -158(3)
C61 B1 C53 C58 33(4)
C61 B1 C53A C54A -154(2)
C61 B1 C53A C58A 26(3)
C62 C61 C66 C65 0.8(3)
C62 C61 B1 C37 -19.8(3)
C62 C61 B1 C45 100.7(2)
C62 C61 B1 C53 -138.0(18)
C62 C61 B1 C53A -138.4(11)
C62 C63 C64 C65 0.3(3)
C62 C63 C67 F22 -103.3(2)
C62 C63 C67 F23 136.55(18)
C62 C63 C67 F24 15.9(3)
C63 C64 C65 C66 -0.6(3)
C63 C64 C65 C68 -178.06(17)
C64 C63 C67 F22 75.9(2)
C64 C63 C67 F23 -44.2(2)
C64 C63 C67 F24 -164.81(17)
C64 C65 C66 C61 0.1(3)
C64 C65 C68 F19 -139.9(7)
C64 C65 C68 F20 101.6(7)
C64 C65 C68 F21 -20.8(8)
C64 C65 C68 F19A -127.2(16)
C64 C65 C68 F20A 111.2(13)
C64 C65 C68 F21A 0.8(19)
C66 C61 C62 C63 -1.1(3)
C66 C61 B1 C37 165.62(16)
C66 C61 B1 C45 -73.86(19)
C66 C61 B1 C53 47.4(18)
C66 C61 B1 C53A 47.0(11)
C66 C65 C68 F19 42.6(7)
C66 C65 C68 F20 -75.8(7)
C66 C65 C68 F21 161.7(8)
C66 C65 C68 F19A 55.4(16)
C66 C65 C68 F20A -66.3(13)
C66 C65 C68 F21A -176.7(19)
C67 C63 C64 C65 -178.94(17)
C68 C65 C66 C61 177.53(17)
B1 C37 C38 C39 -175.30(17)
B1 C37 C42 C41 174.14(16)
B1 C45 C46 C47 178.37(17)
B1 C45 C50 C49 -178.05(17)
B1 C61 C62 C63 -175.85(17)
B1 C61 C66 C65 175.93(17)
B1 C53 C54 C55 176(3)
B1 C53 C58 C57 177(2)
B1 C53A C54A C55A -173.3(18)
B1 C53A C58A C57A 177.6(17)
C53 C54 C55 C56 18(4)
C53 C54 C55 C59 176(3)
C54 C53 C58 C57 8(5)
C54 C55 C56 C57 -13(3)
C54 C55 C59 F13 125(2)
C54 C55 C59 F13B 101(2)
C54 C55 C59 F14 4(2)
C54 C55 C59 F14B -18(2)
C54 C55 C59 F15 -119(2)
C54 C55 C59 F15B -146(2)
C55 C56 C57 C58 6(3)
C55 C56 C57 C60 -173.6(16)
C56 C55 C59 F13 -76.3(18)
C56 C55 C59 F13B -99.9(17)
C56 C55 C59 F14 162.3(17)
C56 C55 C59 F14B 141.0(17)
C56 C55 C59 F15 40.1(18)
C56 C55 C59 F15B 13.0(19)
C56 C57 C58 C53 -4(3)
C56 C57 C60 F16 109.5(15)
C56 C57 C60 F16B 87.0(16)
C56 C57 C60 F17 -8.7(17)
C56 C57 C60 F17B -33.7(18)
C56 C57 C60 F18 -153.6(15)
C56 C57 C60 F18B -133.1(15)
C58 C53 C54 C55 -15(5)
C58 C57 C60 F16 -70.3(16)
C58 C57 C60 F16B -92.8(16)
C58 C57 C60 F17 171.4(14)
C58 C57 C60 F17B 146.5(16)
C58 C57 C60 F18 26.6(17)
C58 C57 C60 F18B 47.0(16)
C59 C55 C56 C57 -171.2(13)
C60 C57 C58 C53 176(3)
C53A C54A C55A C56A -10(3)
C53A C54A C55A C59A -172.3(18)
C54A C53A C58A C57A -2(3)
C54A C55A C56A C57A 8(2)
C54A C55A C59A F13A 104.3(13)
C54A C55A C59A F13C 83.5(13)
C54A C55A C59A F14A -17.5(15)
C54A C55A C59A F14C -31.6(16)
C54A C55A C59A F15A -142.6(12)
C54A C55A C59A F15C -165.1(12)
C55A C56A C57A C58A -4.2(16)
C55A C56A C57A C60A -179.0(10)
C56A C55A C59A F13A -58.5(12)
C56A C55A C59A F13C -79.3(11)
C56A C55A C59A F14A 179.7(10)
C56A C55A C59A F14C 165.6(11)
C56A C55A C59A F15A 54.6(12)
C56A C55A C59A F15C 32.1(13)
C56A C57A C58A C53A 1(2)
C56A C57A C60A F16A 61.7(10)
C56A C57A C60A F16C 41.5(10)
C56A C57A C60A F17A -55.2(12)
C56A C57A C60A F17C -80.1(11)
C56A C57A C60A F18A 159.8(10)
C56A C57A C60A F18C -179.4(10)
C58A C53A C54A C55A 7(3)
C58A C57A C60A F16A -113.2(10)
C58A C57A C60A F16C -133.4(9)
C58A C57A C60A F17A 129.9(10)
C58A C57A C60A F17C 105.1(10)
C58A C57A C60A F18A -15.1(12)
C58A C57A C60A F18C 5.8(12)
C59A C55A C56A C57A 171.0(9)
C60A C57A C58A C53A 176.1(17)
C69A C70A C71A C72A 1.0(13)
C70A C69A C74A C73A -0.6(12)
C70A C71A C72A C73A -0.6(13)
C71A C72A C73A C74A -0.3(12)
C72A C73A C74A C69A 1.0(12)
C74A C69A C70A C71A -0.4(13)
C69 C70 C71 C72 -0.5(9)
C70 C69 C74 C73 0.1(9)
C70 C71 C72 C73 0.5(9)
C71 C72 C73 C74 -0.3(9)
C72 C73 C74 C69 -0.1(9)
C74 C69 C70 C71 0.2(9)
